data_1556399
loop_
_publ_author_name
'Xia, Yu-Xiang'
'Xie, Tao'
'Han, Ying'
'Chen, Chuan-Feng'

_publ_section_title
;
 Triptycene-derived calix[6]arene analogues: synthesis, structure and
 complexation with paraquat derivatives
;
_journal_issue 2
_journal_name_full 'Organic Chemistry Frontiers'
_journal_page_first 140
_journal_paper_doi 10.1039/c3qo00055a
_journal_volume 1
_journal_year 2014
_chemical_formula_sum 'C67 H57 Cl15 O8'
_chemical_formula_weight 1521.88
_space_group_IT_number 14
_space_group_name_Hall '-P 2ybc'
_space_group_name_H-M_alt 'P 1 21/c 1'
_symmetry_cell_setting monoclinic
_symmetry_space_group_name_H-M 'P 1 21/c 1'
_atom_sites_solution_hydrogens geom
_atom_sites_solution_primary direct
_atom_sites_solution_secondary difmap
_audit_creation_method SHELXL-97
_cell_angle_alpha 90.00
_cell_angle_beta 98.09(3)
_cell_angle_gamma 90.00
_cell_formula_units_Z 8
_cell_length_a 21.999(4)
_cell_length_b 19.134(4)
_cell_length_c 33.115(7)
_cell_measurement_reflns_used 29888
_cell_measurement_temperature 173(2)
_cell_measurement_theta_max 24.9793
_cell_measurement_theta_min 0.9349
_cell_volume 13800(5)
_computing_cell_refinement 'CrystalClear (Rigaku Inc., 2008)'
_computing_data_collection 'CrystalClear (Rigaku Inc., 2008)'
_computing_data_reduction 'CrystalClear (Rigaku Inc., 2008)'
_computing_molecular_graphics
;
Mercury: visualization and analysis of crystal structures, C. F. Macrae,
P. R. Edgington, P. McCabe, E. Pidcock, G. P. Shields, R. Taylor,
M. Towler and J. van de Streek, J. Appl. Cryst., 39, 453-457, 2006.
;
_computing_publication_material 'SHELX-97 (Sheldrick, 1997)'
_computing_structure_refinement 'SHELXL-97 (Sheldrick, 1997)'
_computing_structure_solution 'SHELXS-97 (Sheldrick, 1990)'
_diffrn_ambient_temperature 173(2)
_diffrn_detector_area_resol_mean 28.5714
_diffrn_measured_fraction_theta_full 0.997
_diffrn_measured_fraction_theta_max 0.997
_diffrn_measurement_device_type 'Saturn724+ CCD'
_diffrn_measurement_method '\w scans at fixed \c = 45\%'
_diffrn_radiation_monochromator graphite
_diffrn_radiation_source 'fine-focus sealed tube'
_diffrn_radiation_type MoK\a
_diffrn_radiation_wavelength 0.71073
_diffrn_reflns_av_R_equivalents 0.0773
_diffrn_reflns_av_sigmaI/netI 0.0744
_diffrn_reflns_limit_h_max 26
_diffrn_reflns_limit_h_min -26
_diffrn_reflns_limit_k_max 22
_diffrn_reflns_limit_k_min -20
_diffrn_reflns_limit_l_max 36
_diffrn_reflns_limit_l_min -39
_diffrn_reflns_number 79446
_diffrn_reflns_theta_full 24.97
_diffrn_reflns_theta_max 24.97
_diffrn_reflns_theta_min 0.93
_exptl_absorpt_coefficient_mu 0.651
_exptl_absorpt_correction_T_max 1.0000
_exptl_absorpt_correction_T_min 0.6712
_exptl_absorpt_correction_type multi-scan
_exptl_absorpt_process_details 'CrystalClear (Rigaku Inc., 2008)'
_exptl_crystal_colour Colorless
_exptl_crystal_density_diffrn 1.465
_exptl_crystal_density_method 'not measured'
_exptl_crystal_description plate
_exptl_crystal_F_000 6224
_exptl_crystal_size_max 0.63
_exptl_crystal_size_mid 0.59
_exptl_crystal_size_min 0.09
_refine_diff_density_max 1.372
_refine_diff_density_min -0.987
_refine_diff_density_rms 0.120
_refine_ls_extinction_method none
_refine_ls_goodness_of_fit_ref 1.303
_refine_ls_hydrogen_treatment constr
_refine_ls_matrix_type full
_refine_ls_number_parameters 1621
_refine_ls_number_reflns 24153
_refine_ls_number_restraints 0
_refine_ls_restrained_S_all 1.303
_refine_ls_R_factor_all 0.1855
_refine_ls_R_factor_gt 0.1658
_refine_ls_shift/su_max 1.064
_refine_ls_shift/su_mean 0.007
_refine_ls_structure_factor_coef Fsqd
_refine_ls_weighting_details 'calc w=1/[\s^2^(Fo^2^)+(0.0946P)^2^+91.9265P] where P=(Fo^2^+2Fc^2^)/3'
_refine_ls_weighting_scheme calc
_refine_ls_wR_factor_gt 0.3414
_refine_ls_wR_factor_ref 0.3536
_reflns_number_gt 20699
_reflns_number_total 24153
_reflns_threshold_expression >2sigma(I)
_cod_data_source_file c3qo00055a.txt
_cod_data_source_block a
_cod_original_sg_symbol_H-M P2(1)/c
_cod_database_code 1556399

loop_
_symmetry_equiv_pos_as_xyz
'x, y, z'
'-x, y+1/2, -z+1/2'
'-x, -y, -z'
'x, -y-1/2, z-1/2'

loop_
_atom_site_label
_atom_site_type_symbol
_atom_site_fract_x
_atom_site_fract_y
_atom_site_fract_z
_atom_site_U_iso_or_equiv
_atom_site_adp_type
_atom_site_occupancy
_atom_site_symmetry_multiplicity
_atom_site_calc_flag
_atom_site_refinement_flags
Cl15 Cl 0.04006(11) 0.20394(13) 0.31235(8) 0.0474(6) Uani 1 1 d .
Cl9 Cl 0.46098(11) 0.73667(13) 0.18790(8) 0.0468(6) Uani 1 1 d .
Cl12 Cl 0.38672(11) 0.58741(14) 0.33769(8) 0.0497(6) Uani 1 1 d .
Cl6 Cl 0.10954(11) 0.35493(14) 0.15890(8) 0.0509(6) Uani 1 1 d .
Cl8 Cl 0.48210(12) 0.58806(13) 0.18410(9) 0.0522(7) Uani 1 1 d .
Cl14 Cl 0.01493(12) 0.35229(13) 0.31420(9) 0.0529(7) Uani 1 1 d .
Cl11 Cl 0.27759(13) 0.50310(17) 0.31873(9) 0.0636(8) Uani 1 1 d .
Cl5 Cl 0.21778(12) 0.44054(16) 0.17602(10) 0.0625(8) Uani 1 1 d .
Cl3 Cl 0.76623(15) 0.90953(16) -0.15130(11) 0.0716(9) Uani 1 1 d .
Cl18 Cl 0.26796(15) 0.85238(17) 0.34871(12) 0.0778(9) Uani 1 1 d .
Cl10 Cl 0.31776(14) 0.5471(2) 0.40158(9) 0.0774(10) Uani 1 1 d .
Cl2 Cl 0.76512(15) 0.76070(17) -0.16264(13) 0.0853(11) Uani 1 1 d .
Cl4 Cl 0.17580(15) 0.3956(2) 0.09355(9) 0.0813(11) Uani 1 1 d .
Cl7 Cl 0.5154(2) 0.6785(2) 0.12049(11) 0.0942(12) Uani 1 1 d .
Cl13 Cl -0.0147(2) 0.2628(2) 0.37903(12) 0.0961(12) Uani 1 1 d .
Cl17 Cl 0.26644(17) 0.7051(2) 0.33352(15) 0.1033(14) Uani 1 1 d .
O1 O 1.0908(2) 0.9939(3) 0.22495(16) 0.0317(13) Uani 1 1 d .
O2 O 0.9031(2) 1.0233(3) 0.15337(16) 0.0293(13) Uani 1 1 d .
O3 O 0.8475(3) 0.5719(3) 0.15228(17) 0.0344(14) Uani 1 1 d .
O4 O 1.0359(3) 0.5468(3) 0.21882(16) 0.0314(13) Uani 1 1 d .
O5 O 1.0457(3) 0.6472(3) 0.27629(17) 0.0322(13) Uani 1 1 d .
H5 H 1.0435 0.6177 0.2574 0.039 Uiso 1 1 d R
O6 O 1.0788(2) 0.8904(3) 0.28281(17) 0.0302(13) Uani 1 1 d .
H6 H 1.0779 0.9214 0.2648 0.036 Uiso 1 1 d R
O7 O 0.8436(3) 0.9226(3) 0.19328(17) 0.0351(14) Uani 1 1 d .
H7 H 0.8526 0.9545 0.1777 0.042 Uiso 1 1 d R
O8 O 0.8010(3) 0.6812(3) 0.19117(17) 0.0354(14) Uani 1 1 d .
H8 H 0.8067 0.6443 0.1785 0.042 Uiso 1 1 d R
O9 O 0.3500(2) 0.8704(3) 0.14944(17) 0.0302(13) Uani 1 1 d .
O10 O 0.5382(2) 0.8947(3) 0.22068(16) 0.0296(13) Uani 1 1 d .
O11 O 0.4015(2) 0.4182(3) 0.14955(17) 0.0313(13) Uani 1 1 d .
O12 O 0.5870(3) 0.4470(3) 0.22315(16) 0.0300(13) Uani 1 1 d .
O13 O 0.5730(3) 0.5488(3) 0.28168(18) 0.0365(14) Uani 1 1 d .
H13 H 0.5712 0.5155 0.2650 0.044 Uiso 1 1 d R
O14 O 0.5452(2) 0.7937(3) 0.27795(16) 0.0322(13) Uani 1 1 d .
H14 H 0.5500 0.8236 0.2601 0.039 Uiso 1 1 d R
O15 O 0.3398(3) 0.5182(3) 0.18852(17) 0.0347(14) Uani 1 1 d .
H15 H 0.3399 0.4819 0.1743 0.042 Uiso 1 1 d R
O16 O 0.3022(3) 0.7604(3) 0.18708(17) 0.0347(14) Uani 1 1 d .
H16 H 0.3074 0.7972 0.1742 0.042 Uiso 1 1 d R
Cl1 Cl 0.6803(2) 0.8242(2) -0.11459(13) 0.1048(15) Uani 1 1 d .
Cl21 Cl 0.66496(19) 0.9040(2) 0.01337(14) 0.0993(13) Uani 1 1 d .
Cl16 Cl 0.1872(3) 0.7639(3) 0.38590(15) 0.146(2) Uani 1 1 d .
Cl20 Cl 0.65553(18) 1.0439(2) -0.01838(13) 0.0979(13) Uani 1 1 d .
Cl19 Cl 0.75232(19) 0.9538(3) -0.03623(16) 0.134(2) Uani 1 1 d .
C40 C 0.8199(3) 0.8036(4) 0.1917(2) 0.0284(18) Uani 1 1 d .
C42 C 1.1643(3) 0.7544(4) 0.2371(2) 0.0257(18) Uani 1 1 d .
H42A H 1.1991 0.7494 0.2232 0.031 Uiso 1 1 calc R
C44 C 0.9239(4) 0.9912(5) 0.1199(2) 0.033(2) Uani 1 1 d .
C46 C 0.6094(3) 0.4754(4) 0.1892(2) 0.0267(18) Uani 1 1 d .
C47 C 1.1127(4) 0.9653(4) 0.1904(2) 0.0256(17) Uani 1 1 d .
C48 C 0.6525(4) 0.8195(4) 0.2348(2) 0.0263(17) Uani 1 1 d .
H48A H 0.6430 0.8554 0.2545 0.032 Uiso 1 1 calc R
H48B H 0.6976 0.8186 0.2351 0.032 Uiso 1 1 calc R
C49 C 0.6183(4) 0.8364(5) 0.1186(3) 0.035(2) Uani 1 1 d .
H49A H 0.6370 0.8239 0.0955 0.042 Uiso 1 1 calc R
C50 C 0.3196(3) 0.6387(5) 0.1864(2) 0.0283(18) Uani 1 1 d .
C51 C 0.9843(3) 0.9991(4) 0.1139(2) 0.0265(18) Uani 1 1 d .
C52 C 0.6621(3) 0.6873(5) 0.2393(2) 0.032(2) Uani 1 1 d .
H52A H 0.6975 0.6921 0.2261 0.039 Uiso 1 1 calc R
C53 C 0.2956(3) 0.7004(5) 0.1220(2) 0.0265(18) Uani 1 1 d .
C54 C 0.6309(4) 0.7481(4) 0.2477(2) 0.0280(19) Uani 1 1 d .
C55 C 0.8255(4) 0.8653(5) 0.1693(2) 0.032(2) Uani 1 1 d .
C56 C 1.0640(4) 0.7682(4) 0.2791(2) 0.0301(19) Uani 1 1 d .
C57 C 1.1123(4) 0.6054(4) 0.1151(2) 0.0296(19) Uani 1 1 d .
H57A H 1.1298 0.6180 0.0915 0.036 Uiso 1 1 calc R
C59 C 0.2985(3) 0.6362(5) 0.1016(2) 0.0289(18) Uani 1 1 d .
H59A H 0.2910 0.6358 0.0726 0.035 Uiso 1 1 calc R
C60 C 0.4223(4) 0.4498(4) 0.1159(3) 0.0326(19) Uani 1 1 d .
C61 C 0.7921(3) 0.7428(4) 0.1259(2) 0.0260(18) Uani 1 1 d .
C62 C 1.1506(3) 0.9019(4) 0.1219(3) 0.0306(19) Uani 1 1 d .
H62A H 1.1642 0.8806 0.0989 0.037 Uiso 1 1 calc R
C63 C 1.1830(4) 0.8829(5) 0.2374(3) 0.0321(19) Uani 1 1 d .
H63A H 1.2264 0.8690 0.2374 0.039 Uiso 1 1 calc R
H63B H 1.1821 0.9197 0.2583 0.039 Uiso 1 1 calc R
C64 C 0.5797(3) 0.7389(5) 0.2676(2) 0.0289(19) Uani 1 1 d .
C65 C 1.1325(4) 0.6952(5) 0.2450(2) 0.032(2) Uani 1 1 d .
C66 C 0.2854(4) 0.7676(4) 0.0966(2) 0.0293(18) Uani 1 1 d .
H66A H 0.2599 0.7570 0.0702 0.035 Uiso 1 1 calc R
H66B H 0.2630 0.8021 0.1112 0.035 Uiso 1 1 calc R
C67 C 0.5095(3) 0.9690(4) 0.0760(2) 0.0266(18) Uani 1 1 d .
C68 C 1.1581(4) 0.9131(4) 0.1956(3) 0.0291(18) Uani 1 1 d .
C69 C 1.0866(4) 0.9855(4) 0.1511(2) 0.0298(18) Uani 1 1 d .
C70 C 0.8711(4) 0.5938(5) 0.1173(3) 0.0306(19) Uani 1 1 d .
C72 C 1.1479(3) 0.8219(4) 0.2485(2) 0.0223(17) Uani 1 1 d .
C73 C 0.8175(4) 0.9356(5) 0.1025(2) 0.0314(19) Uani 1 1 d .
H73A H 0.7903 0.9329 0.0760 0.038 Uiso 1 1 calc R
H73B H 0.8036 0.9754 0.1180 0.038 Uiso 1 1 calc R
C74 C 0.6484(4) 0.5410(5) 0.1219(3) 0.034(2) Uani 1 1 d .
H74A H 0.6610 0.5638 0.0989 0.041 Uiso 1 1 calc R
C75 C 0.9269(4) 0.5683(5) 0.1104(2) 0.0294(19) Uani 1 1 d .
C76 C 0.3054(3) 0.6997(4) 0.1648(2) 0.0263(17) Uani 1 1 d .
C77 C 1.1176(3) 0.6016(4) 0.1888(3) 0.0299(19) Uani 1 1 d .
C78 C 0.4813(4) 0.9868(4) 0.1101(2) 0.0286(18) Uani 1 1 d .
C79 C 0.6535(4) 0.5279(4) 0.1955(2) 0.0293(18) Uani 1 1 d .
C80 C 0.5596(3) 0.6716(4) 0.2795(2) 0.0292(18) Uani 1 1 d .
C81 C 1.0970(3) 0.8268(4) 0.2696(2) 0.0225(16) Uani 1 1 d .
C82 C 0.5940(4) 0.6143(5) 0.2700(3) 0.037(2) Uani 1 1 d .
C83 C 1.1505(4) 0.6219(5) 0.2309(3) 0.034(2) Uani 1 1 d .
H83A H 1.1953 0.6207 0.2305 0.040 Uiso 1 1 calc R
H83B H 1.1408 0.5868 0.2511 0.040 Uiso 1 1 calc R
C84 C 0.8828(4) 0.9480(5) 0.0950(2) 0.036(2) Uani 1 1 d .
C85 C 0.7799(3) 0.6760(5) 0.1014(2) 0.0308(19) Uani 1 1 d .
H85A H 0.7525 0.6865 0.0758 0.037 Uiso 1 1 calc R
H85B H 0.7584 0.6423 0.1172 0.037 Uiso 1 1 calc R
C86 C 0.8125(3) 0.8672(5) 0.1265(3) 0.0304(19) Uani 1 1 d .
C87 C 0.4658(4) 0.5149(5) 0.0503(3) 0.037(2) Uani 1 1 d .
H87A H 0.4802 0.5365 0.0276 0.044 Uiso 1 1 calc R
C88 C 0.4336(4) 0.8736(4) 0.1101(3) 0.0289(18) Uani 1 1 d .
C89 C 0.8359(4) 0.8009(5) 0.2372(2) 0.038(2) Uani 1 1 d .
H89A H 0.8292 0.7534 0.2468 0.057 Uiso 1 1 calc R
H89B H 0.8097 0.8336 0.2497 0.057 Uiso 1 1 calc R
H89C H 0.8790 0.8138 0.2449 0.057 Uiso 1 1 calc R
C90 C 0.6798(4) 0.5547(4) 0.2376(2) 0.0291(18) Uani 1 1 d .
H90A H 0.7237 0.5663 0.2380 0.035 Uiso 1 1 calc R
H90B H 0.6769 0.5175 0.2581 0.035 Uiso 1 1 calc R
C91 C 0.5358(4) 0.8906(4) 0.1485(3) 0.0320(19) Uani 1 1 d .
C92 C 1.1061(3) 0.9537(5) 0.1172(2) 0.0290(18) Uani 1 1 d .
C93 C 0.9524(4) 0.5891(4) 0.0753(2) 0.0282(18) Uani 1 1 d .
C94 C 0.3324(4) 0.6381(5) 0.2326(3) 0.037(2) Uani 1 1 d .
H94A H 0.3274 0.6854 0.2430 0.056 Uiso 1 1 calc R
H94B H 0.3745 0.6220 0.2413 0.056 Uiso 1 1 calc R
H94C H 0.3035 0.6064 0.2433 0.056 Uiso 1 1 calc R
C95 C 0.5843(3) 0.4565(4) 0.1497(2) 0.0258(17) Uani 1 1 d .
C96 C 0.9576(4) 0.3864(4) 0.1120(3) 0.0322(19) Uani 1 1 d .
H96A H 0.9394 0.3728 0.1351 0.039 Uiso 1 1 calc R
C97 C 0.3122(4) 0.5723(4) 0.1224(2) 0.0301(19) Uani 1 1 d .
C98 C 0.7956(4) 0.8052(4) 0.1062(2) 0.0266(18) Uani 1 1 d .
H98A H 0.7859 0.8062 0.0774 0.032 Uiso 1 1 calc R
C99 C 0.8386(4) 0.6425(4) 0.0911(2) 0.0274(18) Uani 1 1 d .
C100 C 0.3769(4) 0.8488(4) 0.1155(2) 0.0265(18) Uani 1 1 d .
C101 C 1.0063(4) 0.7750(5) 0.3002(3) 0.037(2) Uani 1 1 d .
H10A H 1.0003 0.8241 0.3071 0.056 Uiso 1 1 calc R
H10B H 1.0113 0.7468 0.3251 0.056 Uiso 1 1 calc R
H10C H 0.9704 0.7585 0.2817 0.056 Uiso 1 1 calc R
C102 C 0.4834(4) 0.4414(4) 0.1092(3) 0.0292(18) Uani 1 1 d .
C103 C 1.0016(4) 0.4765(5) 0.0726(2) 0.034(2) Uani 1 1 d .
C104 C 0.5693(4) 0.2793(5) 0.1160(3) 0.035(2) Uani 1 1 d .
H10D H 0.5555 0.2576 0.1388 0.043 Uiso 1 1 calc R
C105 C 0.3816(3) 0.4922(4) 0.0898(2) 0.0257(17) Uani 1 1 d .
C106 C 1.0794(4) 1.0602(5) 0.0778(2) 0.032(2) Uani 1 1 d .
C107 C 0.3237(3) 0.5765(4) 0.1653(2) 0.0255(18) Uani 1 1 d .
C108 C 0.4630(4) 1.0551(5) 0.1153(2) 0.033(2) Uani 1 1 d .
H10E H 0.4425 1.0677 0.1376 0.039 Uiso 1 1 calc R
C109 C 0.3462(4) 0.7987(4) 0.0887(3) 0.0311(19) Uani 1 1 d .
C110 C 0.6050(4) 0.4870(4) 0.1165(3) 0.034(2) Uani 1 1 d .
C111 C 0.9751(4) 0.4549(4) 0.1074(3) 0.0306(19) Uani 1 1 d .
C112 C 0.5659(4) 0.8753(4) 0.1870(2) 0.0288(18) Uani 1 1 d .
C113 C 0.6447(4) 0.6204(5) 0.2492(2) 0.031(2) Uani 1 1 d .
C114 C 0.9215(4) 0.6374(5) 0.0488(3) 0.036(2) Uani 1 1 d .
H11A H 0.9384 0.6519 0.0253 0.043 Uiso 1 1 calc R
C115 C 1.0558(4) 0.5714(4) 0.1115(3) 0.0286(18) Uani 1 1 d .
C116 C 0.4602(4) 0.8536(5) 0.0756(2) 0.034(2) Uani 1 1 d .
C117 C 0.4306(4) 0.8055(5) 0.0485(3) 0.0331(19) Uani 1 1 d .
H11B H 0.4485 0.7907 0.0254 0.040 Uiso 1 1 calc R
C118 C 0.5051(4) 0.4742(4) 0.0767(2) 0.0247(17) Uani 1 1 d .
C119 C 0.5832(4) 0.3837(4) 0.0766(2) 0.0292(18) Uani 1 1 d .
C120 C 0.5029(4) 0.6660(5) 0.2982(3) 0.038(2) Uani 1 1 d .
H12A H 0.4956 0.6169 0.3045 0.057 Uiso 1 1 calc R
H12B H 0.4682 0.6837 0.2792 0.057 Uiso 1 1 calc R
H12C H 0.5071 0.6935 0.3234 0.057 Uiso 1 1 calc R
C121 C 0.5616(4) 0.3497(4) 0.1100(3) 0.0301(19) Uani 1 1 d .
C122 C 1.0308(3) 0.5512(4) 0.1459(2) 0.0242(17) Uani 1 1 d .
C123 C 1.0812(4) 0.7026(4) 0.2662(2) 0.0295(19) Uani 1 1 d .
C124 C 0.8655(4) 0.6647(4) 0.0567(2) 0.0308(19) Uani 1 1 d .
H12D H 0.8450 0.6986 0.0388 0.037 Uiso 1 1 calc R
C125 C 0.9680(4) 0.5159(4) 0.1364(2) 0.0281(18) Uani 1 1 d .
H12E H 0.9508 0.5012 0.1615 0.034 Uiso 1 1 calc R
C126 C 0.6214(4) 0.8392(4) 0.1921(2) 0.0294(18) Uani 1 1 d .
C127 C 0.5619(4) 0.8700(4) 0.1136(2) 0.0298(19) Uani 1 1 d .
C128 C 0.5723(4) 0.4609(4) 0.0751(2) 0.0278(18) Uani 1 1 d .
H12F H 0.5876 0.4839 0.0514 0.033 Uiso 1 1 calc R
C129 C 1.0349(3) 1.0396(4) 0.1401(2) 0.0258(17) Uani 1 1 d .
H12G H 1.0210 1.0622 0.1645 0.031 Uiso 1 1 calc R
C130 C 0.5220(4) 0.8893(5) 0.0739(3) 0.034(2) Uani 1 1 d .
H13A H 0.5409 0.8758 0.0493 0.041 Uiso 1 1 calc R
C131 C 0.9651(4) 0.9247(5) 0.0542(3) 0.035(2) Uani 1 1 d .
H13B H 0.9789 0.9031 0.0313 0.042 Uiso 1 1 calc R
C132 C 0.9670(4) 0.3375(5) 0.0824(3) 0.036(2) Uani 1 1 d .
H13C H 0.9539 0.2906 0.0851 0.043 Uiso 1 1 calc R
C134 C 1.0622(4) 0.5656(4) 0.1841(2) 0.0269(18) Uani 1 1 d .
C135 C 1.0603(4) 1.0909(5) 0.1120(2) 0.032(2) Uani 1 1 d .
C136 C 0.3776(4) 0.3485(5) 0.1402(3) 0.045(2) Uani 1 1 d .
H13D H 0.3632 0.3286 0.1645 0.067 Uiso 1 1 calc R
H13E H 0.4100 0.3189 0.1320 0.067 Uiso 1 1 calc R
H13F H 0.3433 0.3510 0.1179 0.067 Uiso 1 1 calc R
C137 C 0.4724(3) 0.9254(4) 0.1380(2) 0.0255(17) Uani 1 1 d .
H13G H 0.4534 0.9389 0.1625 0.031 Uiso 1 1 calc R
C138 C 1.0039(4) 0.9660(4) 0.0800(3) 0.036(2) Uani 1 1 d .
C139 C 0.6180(4) 0.2715(4) 0.0562(3) 0.036(2) Uani 1 1 d .
H13H H 0.6379 0.2440 0.0381 0.043 Uiso 1 1 calc R
C140 C 1.0727(4) 0.9806(5) 0.0768(2) 0.0315(19) Uani 1 1 d .
H14A H 1.0870 0.9585 0.0524 0.038 Uiso 1 1 calc R
C141 C 0.4756(5) 1.1054(5) 0.0863(3) 0.046(2) Uani 1 1 d .
H14B H 0.4629 1.1524 0.0889 0.055 Uiso 1 1 calc R
C142 C 0.3170(4) 0.5066(4) 0.0985(3) 0.0290(18) Uani 1 1 d .
H14C H 0.2892 0.5100 0.0723 0.035 Uiso 1 1 calc R
H14D H 0.3030 0.4667 0.1139 0.035 Uiso 1 1 calc R
C143 C 1.0137(4) 0.5547(4) 0.0718(2) 0.0290(19) Uani 1 1 d .
H14E H 1.0313 0.5698 0.0470 0.035 Uiso 1 1 calc R
C144 C 1.0656(4) 1.1628(5) 0.1177(3) 0.037(2) Uani 1 1 d .
H14F H 1.0526 1.1848 0.1406 0.044 Uiso 1 1 calc R
C145 C 1.1748(3) 0.8819(5) 0.1615(3) 0.0320(19) Uani 1 1 d .
H14G H 1.2041 0.8452 0.1649 0.038 Uiso 1 1 calc R
C146 C 1.0911(4) 1.2017(5) 0.0880(3) 0.044(2) Uani 1 1 d .
H14H H 1.0957 1.2509 0.0912 0.053 Uiso 1 1 calc R
C147 C 1.0111(4) 0.4261(5) 0.0442(3) 0.038(2) Uani 1 1 d .
H14I H 1.0289 0.4389 0.0207 0.046 Uiso 1 1 calc R
C148 C 0.9946(4) 0.3558(5) 0.0497(3) 0.039(2) Uani 1 1 d .
H14J H 1.0028 0.3213 0.0305 0.047 Uiso 1 1 calc R
C149 C 0.9049(4) 0.9147(4) 0.0619(2) 0.0303(19) Uani 1 1 d .
H14K H 0.8783 0.8849 0.0446 0.036 Uiso 1 1 calc R
C150 C 0.6728(4) 0.5608(5) 0.1616(3) 0.036(2) Uani 1 1 d .
H15A H 0.7028 0.5968 0.1656 0.043 Uiso 1 1 calc R
C151 C 0.3740(4) 0.7790(5) 0.0555(3) 0.036(2) Uani 1 1 d .
H15B H 0.3537 0.7461 0.0368 0.043 Uiso 1 1 calc R
C152 C 0.8053(3) 0.7421(5) 0.1691(3) 0.033(2) Uani 1 1 d .
C153 C 0.5337(4) 0.4022(4) 0.1374(2) 0.0300(18) Uani 1 1 d .
H15C H 0.5182 0.3798 0.1612 0.036 Uiso 1 1 calc R
C154 C 0.8773(4) 1.0925(5) 0.1426(3) 0.041(2) Uani 1 1 d .
H15D H 0.8632 1.1137 0.1666 0.061 Uiso 1 1 calc R
H15E H 0.8425 1.0878 0.1208 0.061 Uiso 1 1 calc R
H15F H 0.9088 1.1222 0.1333 0.061 Uiso 1 1 calc R
C155 C 1.1429(4) 0.6206(5) 0.1542(3) 0.035(2) Uani 1 1 d .
H15G H 1.1813 0.6441 0.1570 0.042 Uiso 1 1 calc R
C157 C 0.5235(4) 1.0186(4) 0.0492(2) 0.0302(19) Uani 1 1 d .
H15H H 0.5448 1.0062 0.0272 0.036 Uiso 1 1 calc R
C159 C 0.5973(5) 0.2400(5) 0.0890(3) 0.044(2) Uani 1 1 d .
H15I H 0.6022 0.1911 0.0930 0.053 Uiso 1 1 calc R
C161 C 1.1042(4) 1.0987(5) 0.0494(3) 0.042(2) Uani 1 1 d .
H16A H 1.1176 1.0767 0.0265 0.050 Uiso 1 1 calc R
C162 C 0.4042(4) 0.5245(5) 0.0569(3) 0.036(2) Uani 1 1 d .
H16B H 0.3778 0.5532 0.0387 0.044 Uiso 1 1 calc R
C163 C 0.5575(4) 0.9628(5) 0.2370(3) 0.036(2) Uani 1 1 d .
H16C H 0.5367 0.9732 0.2606 0.054 Uiso 1 1 calc R
H16D H 0.5468 0.9985 0.2159 0.054 Uiso 1 1 calc R
H16E H 0.6020 0.9628 0.2454 0.054 Uiso 1 1 calc R
C164 C 0.8188(4) 0.5043(5) 0.1481(3) 0.041(2) Uani 1 1 d .
H16F H 0.8034 0.4920 0.1736 0.061 Uiso 1 1 calc R
H16G H 0.8489 0.4693 0.1422 0.061 Uiso 1 1 calc R
H16H H 0.7845 0.5054 0.1258 0.061 Uiso 1 1 calc R
C165 C 1.1096(4) 1.1700(5) 0.0545(3) 0.046(3) Uani 1 1 d .
H16I H 1.1261 1.1975 0.0347 0.055 Uiso 1 1 calc R
C166 C 0.5061(5) 1.0871(5) 0.0544(3) 0.049(3) Uani 1 1 d .
H16J H 0.5154 1.1218 0.0357 0.058 Uiso 1 1 calc R
C167 C 1.1160(5) 1.0621(4) 0.2366(3) 0.046(2) Uani 1 1 d .
H16K H 1.0990 1.0787 0.2607 0.069 Uiso 1 1 calc R
H16L H 1.1054 1.0950 0.2141 0.069 Uiso 1 1 calc R
H16M H 1.1608 1.0587 0.2430 0.069 Uiso 1 1 calc R
C4A C 0.3421(4) 0.5228(5) 0.3556(3) 0.045(2) Uani 1 1 d .
H4AA H 0.3677 0.4796 0.3605 0.054 Uiso 1 1 calc R
C2A C 0.1538(5) 0.4197(6) 0.1401(4) 0.057(3) Uani 1 1 d .
H2AA H 0.1278 0.4627 0.1354 0.068 Uiso 1 1 calc R
C172 C 0.6103(4) 0.3427(5) 0.0490(2) 0.033(2) Uani 1 1 d .
H17A H 0.6234 0.3633 0.0255 0.040 Uiso 1 1 calc R
C173 C 0.6474(4) 0.8212(4) 0.1577(3) 0.033(2) Uani 1 1 d .
H17B H 0.6859 0.7980 0.1609 0.040 Uiso 1 1 calc R
C6A C 0.2229(5) 0.7745(6) 0.3442(3) 0.056(3) Uani 1 1 d .
H6AA H 0.1901 0.7809 0.3203 0.067 Uiso 1 1 calc R
C175 C 0.6115(4) 0.3794(5) 0.2353(3) 0.040(2) Uani 1 1 d .
H17C H 0.5935 0.3630 0.2590 0.060 Uiso 1 1 calc R
H17D H 0.6562 0.3827 0.2424 0.060 Uiso 1 1 calc R
H17E H 0.6016 0.3464 0.2127 0.060 Uiso 1 1 calc R
C176 C 1.0534(4) 0.4783(5) 0.2340(3) 0.040(2) Uani 1 1 d .
H17F H 1.0339 0.4685 0.2583 0.060 Uiso 1 1 calc R
H17G H 1.0981 0.4761 0.2412 0.060 Uiso 1 1 calc R
H17H H 1.0401 0.4434 0.2129 0.060 Uiso 1 1 calc R
C1A C 0.7211(5) 0.8336(6) -0.1557(3) 0.055(3) Uani 1 1 d .
H1AA H 0.6903 0.8388 -0.1808 0.066 Uiso 1 1 calc R
C180 C 0.3212(4) 0.9377(5) 0.1442(3) 0.038(2) Uani 1 1 d .
H18A H 0.3031 0.9497 0.1688 0.057 Uiso 1 1 calc R
H18B H 0.2889 0.9366 0.1206 0.057 Uiso 1 1 calc R
H18C H 0.3519 0.9730 0.1398 0.057 Uiso 1 1 calc R
C3A C 0.4870(15) 0.6692(7) 0.1627(7) 0.217(16) Uani 1 1 d .
H3A H 0.4451 0.6629 0.1469 0.260 Uiso 1 1 calc R
C7A C 0.6752(7) 0.9603(9) -0.0271(4) 0.091(5) Uani 1 1 d .
H7AA H 0.6482 0.9435 -0.0520 0.110 Uiso 1 1 calc R
C5A C 0.0178(15) 0.2732(9) 0.3376(6) 0.204(15) Uani 1 1 d .
H5A H 0.0596 0.2814 0.3531 0.245 Uiso 1 1 calc R
Cl24 Cl 0.0993(2) 0.7250(3) 0.53367(12) 0.1102(15) Uani 1 1 d .
Cl23 Cl 0.06716(19) 0.6403(3) 0.46269(12) 0.1082(15) Uani 1 1 d .
Cl27 Cl 0.5922(3) 0.6513(3) 0.03284(15) 0.154(2) Uani 1 1 d .
Cl22 Cl 0.1932(2) 0.6541(4) 0.49809(16) 0.148(2) Uani 1 1 d .
Cl26 Cl 0.5700(3) 0.7322(3) -0.03751(15) 0.161(3) Uani 1 1 d .
Cl25 Cl 0.6834(3) 0.6660(6) -0.0174(2) 0.254(6) Uani 1 1 d .
Cl30 Cl 0.2037(6) 0.8566(5) 0.4866(4) 0.338(8) Uani 1 1 d .
C8A C 0.1222(6) 0.6944(9) 0.4884(5) 0.093(5) Uani 1 1 d .
H8AA H 0.1265 0.7358 0.4706 0.112 Uiso 1 1 calc R
C9A C 0.6078(7) 0.6622(7) -0.0159(4) 0.075(4) Uani 1 1 d .
H9AA H 0.5917 0.6201 -0.0319 0.090 Uiso 1 1 calc R
Cl29 Cl 0.1581(2) 0.9745(4) 0.51398(16) 0.146(2) Uani 1 1 d .
Cl28 Cl 0.2535(3) 0.9914(6) 0.4679(2) 0.262(6) Uani 1 1 d .
C10A C 0.1922(7) 0.9298(18) 0.4643(7) 0.28(2) Uani 1 1 d .
H10F H 0.1636 0.9295 0.4380 0.340 Uiso 1 1 calc R

loop_
_atom_site_aniso_label
_atom_site_aniso_U_11
_atom_site_aniso_U_22
_atom_site_aniso_U_33
_atom_site_aniso_U_23
_atom_site_aniso_U_13
_atom_site_aniso_U_12
Cl15 0.0409(13) 0.0391(13) 0.0599(15) -0.0029(12) -0.0007(11) -0.0003(10)
Cl9 0.0392(12) 0.0411(14) 0.0586(15) -0.0004(12) 0.0020(11) -0.0013(10)
Cl12 0.0404(13) 0.0578(16) 0.0532(15) 0.0002(12) 0.0148(11) -0.0126(11)
Cl6 0.0406(13) 0.0554(16) 0.0594(16) -0.0006(13) 0.0163(12) -0.0113(11)
Cl8 0.0455(14) 0.0411(14) 0.0667(17) 0.0015(12) -0.0034(12) -0.0025(11)
Cl14 0.0493(14) 0.0384(14) 0.0678(17) 0.0043(12) -0.0033(12) -0.0002(11)
Cl11 0.0475(15) 0.073(2) 0.0702(18) -0.0108(15) 0.0089(13) -0.0191(14)
Cl5 0.0435(14) 0.0657(19) 0.078(2) -0.0115(15) 0.0064(13) -0.0136(13)
Cl3 0.0687(19) 0.0500(17) 0.097(2) 0.0080(16) 0.0160(17) -0.0012(14)
Cl18 0.0677(19) 0.0583(19) 0.108(3) 0.0091(18) 0.0134(18) 0.0055(15)
Cl10 0.0577(17) 0.124(3) 0.0515(17) 0.0122(18) 0.0131(14) -0.0299(18)
Cl2 0.0612(19) 0.059(2) 0.128(3) -0.020(2) -0.0113(19) 0.0219(15)
Cl4 0.0619(19) 0.130(3) 0.0545(17) 0.0131(19) 0.0167(15) -0.0245(19)
Cl7 0.120(3) 0.096(3) 0.077(2) 0.018(2) 0.051(2) 0.016(2)
Cl13 0.125(3) 0.091(3) 0.085(3) 0.004(2) 0.057(2) -0.003(2)
Cl17 0.070(2) 0.075(2) 0.152(4) -0.029(2) -0.025(2) 0.0215(19)
O1 0.024(3) 0.043(4) 0.028(3) -0.003(3) 0.001(2) 0.008(3)
O2 0.027(3) 0.030(3) 0.032(3) -0.009(3) 0.006(2) 0.005(2)
O3 0.032(3) 0.039(4) 0.036(3) -0.003(3) 0.020(3) -0.004(3)
O4 0.035(3) 0.033(3) 0.028(3) -0.002(3) 0.008(2) 0.002(3)
O5 0.043(3) 0.026(3) 0.029(3) 0.001(2) 0.009(3) -0.001(3)
O6 0.031(3) 0.031(3) 0.031(3) -0.001(3) 0.012(2) 0.002(2)
O7 0.038(3) 0.036(3) 0.031(3) -0.008(3) 0.003(3) 0.001(3)
O8 0.035(3) 0.039(4) 0.034(3) 0.001(3) 0.011(3) -0.001(3)
O9 0.030(3) 0.027(3) 0.036(3) -0.004(3) 0.013(2) -0.003(2)
O10 0.031(3) 0.034(3) 0.026(3) -0.007(2) 0.010(2) -0.004(2)
O11 0.026(3) 0.037(3) 0.030(3) 0.002(3) 0.003(2) -0.008(2)
O12 0.037(3) 0.024(3) 0.029(3) 0.004(2) 0.006(2) 0.002(2)
O13 0.042(3) 0.029(3) 0.040(3) -0.002(3) 0.011(3) -0.010(3)
O14 0.029(3) 0.042(4) 0.028(3) 0.009(3) 0.010(2) 0.004(3)
O15 0.037(3) 0.036(3) 0.030(3) 0.000(3) 0.001(3) -0.002(3)
O16 0.043(3) 0.034(3) 0.029(3) 0.004(3) 0.011(3) 0.002(3)
Cl1 0.121(3) 0.112(3) 0.092(3) -0.034(2) 0.053(2) -0.050(3)
Cl21 0.090(3) 0.078(3) 0.128(3) 0.024(2) 0.010(2) -0.002(2)
Cl16 0.175(5) 0.185(5) 0.095(3) -0.026(3) 0.073(3) -0.072(4)
Cl20 0.079(2) 0.105(3) 0.115(3) 0.047(3) 0.030(2) 0.030(2)
Cl19 0.067(2) 0.207(6) 0.138(4) -0.029(4) 0.043(3) 0.016(3)
C40 0.024(4) 0.033(5) 0.029(4) -0.003(4) 0.010(3) -0.007(3)
C42 0.026(4) 0.017(4) 0.034(4) 0.004(3) 0.004(3) -0.020(3)
C44 0.028(4) 0.039(5) 0.027(4) -0.002(4) -0.007(3) 0.001(4)
C46 0.021(4) 0.030(5) 0.030(4) -0.002(4) 0.007(3) 0.003(3)
C47 0.029(4) 0.018(4) 0.031(4) -0.008(3) 0.009(3) -0.003(3)
C48 0.026(4) 0.015(4) 0.038(5) 0.002(3) 0.003(3) 0.006(3)
C49 0.025(4) 0.044(5) 0.035(5) -0.005(4) 0.003(4) 0.000(4)
C50 0.020(4) 0.041(5) 0.024(4) 0.007(4) 0.001(3) -0.009(3)
C51 0.025(4) 0.039(5) 0.014(4) -0.006(3) -0.001(3) 0.010(3)
C52 0.019(4) 0.055(6) 0.025(4) 0.007(4) 0.007(3) -0.022(4)
C53 0.011(3) 0.046(5) 0.025(4) 0.003(4) 0.010(3) -0.002(3)
C54 0.031(4) 0.016(4) 0.032(4) -0.011(3) -0.011(3) 0.027(3)
C55 0.019(4) 0.055(6) 0.024(4) -0.003(4) 0.008(3) 0.001(4)
C56 0.030(4) 0.035(5) 0.026(4) 0.004(4) 0.005(3) -0.004(4)
C57 0.042(5) 0.024(4) 0.029(4) 0.001(4) 0.026(4) 0.004(4)
C59 0.014(4) 0.043(5) 0.029(4) 0.003(4) 0.000(3) -0.005(3)
C60 0.030(4) 0.023(4) 0.046(5) -0.002(4) 0.012(4) -0.008(3)
C61 0.016(4) 0.024(4) 0.035(4) -0.010(4) -0.006(3) 0.004(3)
C62 0.020(4) 0.033(5) 0.040(5) -0.004(4) 0.011(4) 0.002(3)
C63 0.021(4) 0.041(5) 0.036(5) -0.003(4) 0.011(3) 0.005(4)
C64 0.013(4) 0.050(5) 0.024(4) -0.010(4) 0.006(3) 0.002(3)
C65 0.029(4) 0.040(5) 0.024(4) -0.010(4) 0.001(3) 0.020(4)
C66 0.030(4) 0.035(5) 0.024(4) 0.007(4) 0.005(3) 0.002(4)
C67 0.022(4) 0.022(4) 0.036(5) 0.004(4) 0.003(3) -0.003(3)
C68 0.028(4) 0.023(4) 0.035(5) 0.010(4) 0.002(4) -0.004(3)
C69 0.027(4) 0.030(5) 0.032(4) 0.000(4) 0.002(3) 0.005(3)
C70 0.023(4) 0.040(5) 0.032(4) -0.006(4) 0.012(3) -0.001(4)
C72 0.028(4) 0.007(3) 0.030(4) 0.001(3) -0.001(3) -0.022(3)
C73 0.024(4) 0.041(5) 0.028(4) 0.005(4) 0.001(3) 0.004(4)
C74 0.022(4) 0.044(5) 0.040(5) -0.004(4) 0.014(4) -0.008(4)
C75 0.031(4) 0.040(5) 0.016(4) 0.001(4) 0.001(3) -0.010(4)
C76 0.022(4) 0.022(4) 0.036(5) 0.001(4) 0.008(3) 0.006(3)
C77 0.021(4) 0.031(5) 0.041(5) -0.003(4) 0.013(4) 0.013(3)
C78 0.026(4) 0.026(4) 0.033(4) -0.010(4) -0.001(3) -0.005(3)
C79 0.031(4) 0.028(5) 0.030(4) 0.005(4) 0.007(4) 0.002(3)
C80 0.022(4) 0.033(5) 0.033(4) 0.004(4) 0.006(3) 0.000(3)
C81 0.030(4) 0.020(4) 0.020(4) -0.006(3) 0.012(3) 0.002(3)
C82 0.026(4) 0.058(6) 0.026(4) -0.004(4) -0.003(3) -0.005(4)
C83 0.023(4) 0.046(6) 0.033(5) 0.001(4) 0.010(4) 0.010(4)
C84 0.034(5) 0.050(6) 0.025(4) 0.010(4) 0.007(4) 0.008(4)
C85 0.018(4) 0.046(5) 0.029(4) -0.002(4) 0.004(3) 0.007(4)
C86 0.012(4) 0.042(5) 0.037(5) 0.003(4) 0.004(3) 0.003(3)
C87 0.044(5) 0.044(6) 0.025(4) -0.005(4) 0.011(4) -0.009(4)
C88 0.027(4) 0.022(4) 0.038(5) 0.007(4) 0.007(4) -0.007(3)
C89 0.033(5) 0.054(6) 0.024(4) -0.011(4) -0.001(4) 0.006(4)
C90 0.027(4) 0.025(4) 0.035(5) -0.003(4) 0.006(4) 0.003(3)
C91 0.027(4) 0.033(5) 0.035(5) 0.006(4) 0.001(4) -0.010(4)
C92 0.020(4) 0.041(5) 0.027(4) -0.008(4) 0.008(3) 0.001(3)
C93 0.035(4) 0.017(4) 0.033(4) -0.003(3) 0.002(4) -0.001(3)
C94 0.043(5) 0.031(5) 0.039(5) 0.005(4) 0.013(4) 0.004(4)
C95 0.026(4) 0.019(4) 0.034(4) -0.003(3) 0.009(3) 0.003(3)
C96 0.037(5) 0.033(5) 0.028(4) 0.005(4) 0.011(4) 0.001(4)
C97 0.023(4) 0.036(5) 0.030(4) 0.001(4) -0.004(3) -0.002(3)
C98 0.030(4) 0.031(5) 0.018(4) -0.002(3) 0.001(3) 0.004(3)
C99 0.026(4) 0.025(4) 0.030(4) 0.000(4) 0.002(3) -0.004(3)
C100 0.033(4) 0.024(4) 0.021(4) 0.003(3) 0.001(3) 0.008(3)
C101 0.038(5) 0.029(5) 0.046(5) 0.005(4) 0.010(4) -0.007(4)
C102 0.032(4) 0.016(4) 0.038(5) -0.001(4) 0.004(4) 0.003(3)
C103 0.026(4) 0.057(6) 0.019(4) 0.002(4) 0.002(3) 0.006(4)
C104 0.042(5) 0.032(5) 0.032(5) -0.005(4) 0.006(4) -0.016(4)
C105 0.027(4) 0.015(4) 0.034(4) 0.009(3) -0.003(3) -0.001(3)
C106 0.022(4) 0.046(5) 0.026(4) 0.008(4) -0.004(3) -0.001(4)
C107 0.017(4) 0.019(4) 0.038(5) 0.013(4) -0.004(3) -0.005(3)
C108 0.032(4) 0.040(5) 0.024(4) 0.003(4) -0.005(3) -0.002(4)
C109 0.024(4) 0.033(5) 0.036(5) 0.011(4) 0.006(4) -0.002(3)
C110 0.027(4) 0.027(5) 0.052(6) -0.006(4) 0.018(4) 0.002(3)
C111 0.022(4) 0.035(5) 0.033(5) -0.003(4) -0.004(3) 0.008(3)
C112 0.030(4) 0.033(5) 0.024(4) -0.002(4) 0.002(3) -0.007(4)
C113 0.023(4) 0.049(6) 0.021(4) -0.015(4) 0.004(3) -0.011(4)
C114 0.049(5) 0.034(5) 0.029(5) 0.003(4) 0.018(4) 0.001(4)
C115 0.025(4) 0.027(4) 0.035(5) 0.001(4) 0.009(3) 0.003(3)
C116 0.023(4) 0.055(6) 0.026(4) 0.006(4) 0.011(3) -0.002(4)
C117 0.035(5) 0.036(5) 0.028(4) -0.004(4) 0.001(4) -0.001(4)
C118 0.032(4) 0.021(4) 0.020(4) 0.006(3) 0.002(3) -0.004(3)
C119 0.034(4) 0.029(5) 0.027(4) 0.009(4) 0.015(4) -0.004(4)
C120 0.042(5) 0.038(5) 0.037(5) 0.005(4) 0.019(4) 0.004(4)
C121 0.030(4) 0.023(4) 0.036(5) 0.001(4) -0.003(4) -0.007(3)
C122 0.022(4) 0.030(4) 0.020(4) -0.006(3) 0.001(3) -0.002(3)
C123 0.037(5) 0.020(4) 0.028(4) -0.002(3) -0.007(4) 0.005(3)
C124 0.036(5) 0.027(5) 0.028(4) 0.002(4) 0.002(4) 0.012(4)
C125 0.032(4) 0.034(5) 0.020(4) 0.001(4) 0.012(3) 0.004(4)
C126 0.028(4) 0.030(5) 0.030(4) -0.002(4) 0.001(3) 0.001(3)
C127 0.024(4) 0.034(5) 0.032(4) 0.014(4) 0.005(3) 0.000(3)
C128 0.030(4) 0.029(5) 0.025(4) -0.001(3) 0.004(3) -0.007(3)
C129 0.024(4) 0.022(4) 0.031(4) 0.002(3) 0.006(3) 0.007(3)
C130 0.021(4) 0.053(6) 0.031(5) -0.007(4) 0.015(3) 0.001(4)
C131 0.039(5) 0.037(5) 0.031(5) -0.008(4) 0.011(4) 0.005(4)
C132 0.035(5) 0.038(5) 0.036(5) -0.001(4) 0.006(4) -0.002(4)
C134 0.027(4) 0.021(4) 0.036(5) -0.004(4) 0.016(4) -0.002(3)
C135 0.034(5) 0.045(6) 0.017(4) -0.005(4) 0.002(3) -0.004(4)
C136 0.042(5) 0.054(6) 0.038(5) 0.011(5) 0.003(4) -0.008(5)
C137 0.018(4) 0.035(5) 0.024(4) -0.003(3) 0.003(3) 0.003(3)
C138 0.036(5) 0.027(5) 0.042(5) 0.008(4) 0.000(4) 0.005(4)
C139 0.056(6) 0.018(4) 0.034(5) -0.007(4) 0.007(4) 0.012(4)
C140 0.029(4) 0.044(5) 0.024(4) -0.005(4) 0.010(3) 0.007(4)
C141 0.056(6) 0.034(5) 0.042(6) 0.004(4) -0.010(5) -0.013(5)
C142 0.026(4) 0.027(4) 0.034(5) 0.007(4) 0.004(3) -0.003(3)
C143 0.041(5) 0.014(4) 0.029(4) -0.007(3) -0.004(4) 0.002(3)
C144 0.028(4) 0.039(5) 0.042(5) -0.006(4) 0.003(4) -0.002(4)
C145 0.019(4) 0.039(5) 0.039(5) 0.001(4) 0.005(3) 0.007(3)
C146 0.052(6) 0.030(5) 0.048(6) -0.008(4) 0.001(5) 0.009(4)
C147 0.034(5) 0.049(6) 0.032(5) -0.002(4) 0.006(4) 0.017(4)
C148 0.048(5) 0.046(6) 0.024(4) -0.010(4) 0.007(4) 0.009(4)
C149 0.029(4) 0.034(5) 0.028(4) 0.005(4) 0.004(3) -0.006(4)
C150 0.031(5) 0.042(5) 0.035(5) -0.003(4) 0.004(4) -0.005(4)
C151 0.038(5) 0.035(5) 0.035(5) 0.000(4) 0.002(4) -0.001(4)
C152 0.014(4) 0.055(6) 0.030(4) 0.008(4) 0.006(3) 0.011(4)
C153 0.030(4) 0.034(5) 0.027(4) 0.007(4) 0.010(3) 0.000(4)
C154 0.040(5) 0.039(5) 0.042(5) -0.001(4) 0.002(4) 0.016(4)
C155 0.028(4) 0.041(5) 0.035(5) 0.012(4) 0.003(4) 0.001(4)
C157 0.028(4) 0.034(5) 0.028(4) 0.005(4) 0.002(3) -0.002(4)
C159 0.056(6) 0.032(5) 0.044(6) -0.006(4) 0.007(5) 0.009(4)
C161 0.044(5) 0.043(6) 0.039(5) -0.001(4) 0.009(4) 0.003(4)
C162 0.046(5) 0.032(5) 0.029(5) -0.001(4) -0.002(4) -0.006(4)
C163 0.041(5) 0.034(5) 0.034(5) -0.012(4) 0.008(4) -0.005(4)
C164 0.033(5) 0.043(6) 0.047(6) -0.001(4) 0.005(4) -0.005(4)
C165 0.039(5) 0.053(7) 0.048(6) 0.025(5) 0.008(4) -0.006(4)
C166 0.059(6) 0.049(6) 0.034(5) 0.013(5) -0.005(5) -0.020(5)
C167 0.054(6) 0.021(5) 0.060(6) -0.019(4) -0.002(5) -0.002(4)
C4A 0.032(5) 0.042(6) 0.061(6) 0.009(5) 0.003(4) -0.005(4)
C2A 0.038(5) 0.056(7) 0.077(8) 0.015(6) 0.011(5) 0.003(5)
C172 0.038(5) 0.044(5) 0.019(4) -0.007(4) 0.011(4) 0.004(4)
C173 0.023(4) 0.031(5) 0.049(5) 0.007(4) 0.014(4) 0.002(3)
C6A 0.041(6) 0.065(7) 0.058(7) 0.001(6) -0.009(5) 0.005(5)
C175 0.038(5) 0.055(6) 0.030(5) 0.012(4) 0.011(4) 0.004(4)
C176 0.047(5) 0.028(5) 0.043(5) 0.002(4) 0.003(4) 0.000(4)
C1A 0.064(7) 0.046(6) 0.056(7) 0.016(5) 0.010(5) 0.005(5)
C180 0.037(5) 0.032(5) 0.049(6) -0.002(4) 0.019(4) 0.001(4)
C3A 0.50(5) 0.018(7) 0.19(2) 0.026(9) 0.27(3) 0.042(14)
C7A 0.090(10) 0.124(14) 0.060(8) -0.015(9) 0.008(7) -0.010(10)
C5A 0.46(4) 0.074(12) 0.128(16) 0.045(11) 0.22(2) 0.066(18)
Cl24 0.141(4) 0.122(4) 0.067(2) 0.009(2) 0.014(2) 0.033(3)
Cl23 0.084(3) 0.160(4) 0.077(2) -0.004(3) 0.000(2) -0.040(3)
Cl27 0.252(7) 0.134(4) 0.082(3) 0.040(3) 0.044(4) -0.033(4)
Cl22 0.079(3) 0.231(7) 0.123(4) -0.057(4) -0.022(3) 0.031(3)
Cl26 0.269(8) 0.113(4) 0.090(3) 0.034(3) -0.009(4) 0.074(4)
Cl25 0.085(4) 0.505(16) 0.163(6) -0.163(8) -0.018(4) 0.033(6)
Cl30 0.379(16) 0.187(9) 0.383(16) -0.116(10) -0.167(13) -0.028(9)
C8A 0.069(9) 0.123(13) 0.087(10) 0.018(10) 0.008(8) 0.006(9)
C9A 0.097(10) 0.068(9) 0.059(8) 0.000(6) 0.006(7) -0.017(7)
Cl29 0.083(3) 0.247(7) 0.111(4) -0.041(4) 0.026(3) 0.029(4)
Cl28 0.089(4) 0.512(16) 0.188(6) 0.231(9) 0.026(4) 0.012(6)
C10A 0.078(11) 0.53(5) 0.21(2) 0.33(3) -0.113(13) -0.144(19)

loop_
_atom_type_symbol
_atom_type_description
_atom_type_scat_dispersion_real
_atom_type_scat_dispersion_imag
_atom_type_scat_source
C C 0.0033 0.0016 'International Tables Vol C Tables 4.2.6.8 and 6.1.1.4'
H H 0.0000 0.0000 'International Tables Vol C Tables 4.2.6.8 and 6.1.1.4'
O O 0.0106 0.0060 'International Tables Vol C Tables 4.2.6.8 and 6.1.1.4'
Cl Cl 0.1484 0.1585 'International Tables Vol C Tables 4.2.6.8 and 6.1.1.4'

loop_
_geom_angle_atom_site_label_1
_geom_angle_atom_site_label_2
_geom_angle_atom_site_label_3
_geom_angle
C47 O1 C167 113.8(7)
C44 O2 C154 111.3(6)
C70 O3 C164 113.6(7)
C134 O4 C176 113.5(6)
C123 O5 H5 108.1
C81 O6 H6 112.3
C55 O7 H7 107.3
C152 O8 H8 114.6
C100 O9 C180 113.3(6)
C112 O10 C163 113.5(6)
C60 O11 C136 112.2(6)
C46 O12 C175 114.4(6)
C82 O13 H13 118.8
C64 O14 H14 102.6
C107 O15 H15 112.2
C76 O16 H16 114.5
C152 C40 C55 116.8(7)
C152 C40 C89 120.6(8)
C55 C40 C89 122.2(8)
C65 C42 C72 123.2(7)
C65 C42 H42A 118.4
C72 C42 H42A 118.4
C51 C44 O2 119.5(7)
C51 C44 C84 122.3(8)
O2 C44 C84 118.0(7)
C79 C46 C95 120.3(7)
C79 C46 O12 118.5(7)
C95 C46 O12 120.9(7)
C69 C47 C68 120.0(7)
C69 C47 O1 120.4(7)
C68 C47 O1 119.5(7)
C126 C48 C54 111.2(6)
C126 C48 H48A 109.4
C54 C48 H48A 109.4
C126 C48 H48B 109.4
C54 C48 H48B 109.4
H48A C48 H48B 108.0
C127 C49 C173 119.6(8)
C127 C49 H49A 120.2
C173 C49 H49A 120.2
C76 C50 C107 119.2(7)
C76 C50 C94 121.7(8)
C107 C50 C94 119.0(7)
C44 C51 C138 118.3(7)
C44 C51 C129 128.1(7)
C138 C51 C129 113.6(7)
C113 C52 C54 124.1(8)
C113 C52 H52A 117.9
C54 C52 H52A 117.9
C76 C53 C59 117.7(7)
C76 C53 C66 123.6(7)
C59 C53 C66 118.6(7)
C64 C54 C52 116.2(8)
C64 C54 C48 123.3(7)
C52 C54 C48 120.5(7)
O7 C55 C86 124.2(8)
O7 C55 C40 113.8(7)
C86 C55 C40 122.0(8)
C123 C56 C81 118.8(7)
C123 C56 C101 119.5(7)
C81 C56 C101 121.5(7)
C115 C57 C155 118.8(7)
C115 C57 H57A 120.6
C155 C57 H57A 120.6
C53 C59 C97 122.8(7)
C53 C59 H59A 118.6
C97 C59 H59A 118.6
O11 C60 C102 120.3(8)
O11 C60 C105 119.0(7)
C102 C60 C105 120.7(8)
C98 C61 C152 118.1(7)
C98 C61 C85 120.0(7)
C152 C61 C85 121.7(8)
C92 C62 C145 118.1(8)
C92 C62 H62A 121.0
C145 C62 H62A 121.0
C72 C63 C68 113.1(7)
C72 C63 H63A 109.0
C68 C63 H63A 109.0
C72 C63 H63B 109.0
C68 C63 H63B 109.0
H63A C63 H63B 107.8
O14 C64 C54 122.4(8)
O14 C64 C80 114.7(6)
C54 C64 C80 122.9(7)
C42 C65 C123 118.2(7)
C42 C65 C83 122.1(7)
C123 C65 C83 119.7(8)
C109 C66 C53 111.0(6)
C109 C66 H66A 109.4
C53 C66 H66A 109.4
C109 C66 H66B 109.5
C53 C66 H66B 109.4
H66A C66 H66B 108.0
C157 C67 C78 121.3(8)
C157 C67 C130 126.6(8)
C78 C67 C130 112.1(7)
C145 C68 C47 118.4(7)
C145 C68 C63 118.6(7)
C47 C68 C63 122.5(7)
C92 C69 C47 119.6(7)
C92 C69 C129 113.8(7)
C47 C69 C129 126.5(7)
C75 C70 O3 118.7(7)
C75 C70 C99 121.6(8)
O3 C70 C99 119.7(7)
C81 C72 C42 116.6(6)
C81 C72 C63 123.6(7)
C42 C72 C63 119.8(7)
C84 C73 C86 110.8(7)
C84 C73 H73A 109.5
C86 C73 H73A 109.5
C84 C73 H73B 109.5
C86 C73 H73B 109.5
H73A C73 H73B 108.1
C150 C74 C110 118.8(8)
C150 C74 H74A 120.6
C110 C74 H74A 120.6
C70 C75 C93 120.4(8)
C70 C75 C125 127.5(7)
C93 C75 C125 112.1(7)
C50 C76 O16 117.2(7)
C50 C76 C53 121.6(8)
O16 C76 C53 121.2(7)
C134 C77 C155 118.8(8)
C134 C77 C83 121.6(7)
C155 C77 C83 119.6(8)
C108 C78 C67 119.9(8)
C108 C78 C137 126.0(8)
C67 C78 C137 114.1(7)
C46 C79 C150 119.0(8)
C46 C79 C90 123.2(7)
C150 C79 C90 117.7(7)
C82 C80 C64 116.5(7)
C82 C80 C120 123.8(8)
C64 C80 C120 119.6(7)
O6 C81 C56 117.1(7)
O6 C81 C72 120.5(7)
C56 C81 C72 122.4(7)
C80 C82 C113 122.9(9)
C80 C82 O13 115.4(7)
C113 C82 O13 121.7(8)
C77 C83 C65 113.4(7)
C77 C83 H83A 108.9
C65 C83 H83A 108.9
C77 C83 H83B 108.9
C65 C83 H83B 108.9
H83A C83 H83B 107.7
C44 C84 C149 117.3(8)
C44 C84 C73 123.0(8)
C149 C84 C73 119.6(8)
C61 C85 C99 112.4(6)
C61 C85 H85A 109.1
C99 C85 H85A 109.1
C61 C85 H85B 109.1
C99 C85 H85B 109.1
H85A C85 H85B 107.8
C98 C86 C55 118.0(8)
C98 C86 C73 120.5(7)
C55 C86 C73 121.4(8)
C118 C87 C162 120.3(8)
C118 C87 H87A 119.8
C162 C87 H87A 119.8
C100 C88 C116 120.2(8)
C100 C88 C137 126.0(8)
C116 C88 C137 113.8(7)
C40 C89 H89A 109.5
C40 C89 H89B 109.5
H89A C89 H89B 109.5
C40 C89 H89C 109.5
H89A C89 H89C 109.5
H89B C89 H89C 109.5
C79 C90 C113 111.2(6)
C79 C90 H90A 109.4
C113 C90 H90A 109.4
C79 C90 H90B 109.4
C113 C90 H90B 109.4
H90A C90 H90B 108.0
C112 C91 C127 119.9(8)
C112 C91 C137 126.9(8)
C127 C91 C137 113.1(7)
C62 C92 C69 121.0(8)
C62 C92 C140 125.8(7)
C69 C92 C140 113.2(7)
C114 C93 C75 119.5(8)
C114 C93 C143 127.0(8)
C75 C93 C143 113.5(7)
C50 C94 H94A 109.5
C50 C94 H94B 109.5
H94A C94 H94B 109.5
C50 C94 H94C 109.5
H94A C94 H94C 109.5
H94B C94 H94C 109.5
C110 C95 C46 120.4(8)
C110 C95 C153 112.5(7)
C46 C95 C153 127.0(7)
C111 C96 C132 119.4(8)
C111 C96 H96A 120.3
C132 C96 H96A 120.3
C107 C97 C59 115.9(8)
C107 C97 C142 124.3(7)
C59 C97 C142 119.7(7)
C61 C98 C86 123.0(7)
C61 C98 H98A 118.5
C86 C98 H98A 118.5
C70 C99 C124 117.6(7)
C70 C99 C85 121.1(7)
C124 C99 C85 121.0(7)
C88 C100 O9 119.8(7)
C88 C100 C109 121.3(8)
O9 C100 C109 118.9(7)
C56 C101 H10A 109.5
C56 C101 H10B 109.5
H10A C101 H10B 109.5
C56 C101 H10C 109.5
H10A C101 H10C 109.5
H10B C101 H10C 109.5
C118 C102 C60 120.8(8)
C118 C102 C153 113.3(7)
C60 C102 C153 125.7(8)
C147 C103 C111 117.7(9)
C147 C103 C143 129.2(8)
C111 C103 C143 113.1(7)
C121 C104 C159 120.0(9)
C121 C104 H10D 120.0
C159 C104 H10D 120.0
C162 C105 C60 117.7(8)
C162 C105 C142 120.9(7)
C60 C105 C142 121.3(7)
C161 C106 C135 121.9(9)
C161 C106 C140 124.6(8)
C135 C106 C140 113.5(7)
O15 C107 C50 116.4(7)
O15 C107 C97 120.9(7)
C50 C107 C97 122.8(7)
C78 C108 C141 118.0(9)
C78 C108 H10E 121.0
C141 C108 H10E 121.0
C151 C109 C100 117.2(7)
C151 C109 C66 121.8(8)
C100 C109 C66 121.0(8)
C95 C110 C74 120.6(8)
C95 C110 C128 114.1(7)
C74 C110 C128 125.1(8)
C96 C111 C103 121.2(8)
C96 C111 C125 126.8(8)
C103 C111 C125 112.0(8)
C91 C112 C126 120.9(8)
C91 C112 O10 118.4(7)
C126 C112 O10 120.7(7)
C52 C113 C82 117.3(8)
C52 C113 C90 121.8(7)
C82 C113 C90 120.9(8)
C93 C114 C124 119.8(8)
C93 C114 H11A 120.1
C124 C114 H11A 120.1
C122 C115 C57 120.9(7)
C122 C115 C143 112.5(7)
C57 C115 C143 126.6(8)
C117 C116 C88 119.7(7)
C117 C116 C130 127.9(8)
C88 C116 C130 112.4(7)
C116 C117 C151 118.9(8)
C116 C117 H11B 120.5
C151 C117 H11B 120.6
C87 C118 C102 119.6(8)
C87 C118 C128 127.2(7)
C102 C118 C128 113.2(7)
C172 C119 C121 118.2(8)
C172 C119 C128 127.8(7)
C121 C119 C128 114.0(7)
C80 C120 H12A 109.5
C80 C120 H12B 109.5
H12A C120 H12B 109.5
C80 C120 H12C 109.5
H12A C120 H12C 109.5
H12B C120 H12C 109.5
C104 C121 C119 121.0(8)
C104 C121 C153 127.5(8)
C119 C121 C153 111.4(7)
C134 C122 C115 119.3(7)
C134 C122 C125 126.6(7)
C115 C122 C125 114.0(7)
O5 C123 C56 115.4(7)
O5 C123 C65 123.9(7)
C56 C123 C65 120.8(8)
C114 C124 C99 121.1(7)
C114 C124 H12D 119.4
C99 C124 H12D 119.4
C122 C125 C75 105.7(6)
C122 C125 C111 107.1(6)
C75 C125 C111 104.4(6)
C122 C125 H12E 113.0
C75 C125 H12E 113.0
C111 C125 H12E 113.0
C173 C126 C112 118.7(7)
C173 C126 C48 121.0(7)
C112 C126 C48 120.3(7)
C49 C127 C91 119.3(8)
C49 C127 C130 127.8(8)
C91 C127 C130 112.9(7)
C119 C128 C118 108.6(6)
C119 C128 C110 103.9(7)
C118 C128 C110 104.6(6)
C119 C128 H12F 113.0
C118 C128 H12F 113.0
C110 C128 H12F 113.0
C135 C129 C51 106.5(6)
C135 C129 C69 104.8(6)
C51 C129 C69 104.3(6)
C135 C129 H12G 113.4
C51 C129 H12G 113.4
C69 C129 H12G 113.4
C127 C130 C116 105.5(7)
C127 C130 C67 106.4(7)
C116 C130 C67 105.9(7)
C127 C130 H13A 112.8
C116 C130 H13A 112.8
C67 C130 H13A 112.8
C138 C131 C149 119.3(8)
C138 C131 H13B 120.4
C149 C131 H13B 120.4
C148 C132 C96 120.9(9)
C148 C132 H13C 119.5
C96 C132 H13C 119.5
C122 C134 C77 121.4(7)
C122 C134 O4 119.2(7)
C77 C134 O4 119.3(7)
C144 C135 C106 119.8(8)
C144 C135 C129 126.2(8)
C106 C135 C129 114.0(8)
O11 C136 H13D 109.5
O11 C136 H13E 109.5
H13D C136 H13E 109.5
O11 C136 H13F 109.5
H13D C136 H13F 109.5
H13E C136 H13F 109.5
C78 C137 C88 104.0(6)
C78 C137 C91 106.4(6)
C88 C137 C91 105.6(6)
C78 C137 H13G 113.4
C88 C137 H13G 113.4
C91 C137 H13G 113.4
C131 C138 C51 121.5(8)
C131 C138 C140 125.9(8)
C51 C138 C140 112.6(7)
C159 C139 C172 121.4(8)
C159 C139 H13H 119.3
C172 C139 H13H 119.3
C92 C140 C106 106.4(7)
C92 C140 C138 103.5(7)
C106 C140 C138 105.6(7)
C92 C140 H14A 113.5
C106 C140 H14A 113.5
C138 C140 H14A 113.5
C166 C141 C108 120.8(9)
C166 C141 H14B 119.6
C108 C141 H14B 119.6
C97 C142 C105 113.0(7)
C97 C142 H14C 109.0
C105 C142 H14C 109.0
C97 C142 H14D 109.0
C105 C142 H14D 109.0
H14C C142 H14D 107.8
C103 C143 C93 105.4(7)
C103 C143 C115 106.1(6)
C93 C143 C115 106.3(6)
C103 C143 H14E 112.8
C93 C143 H14E 112.8
C115 C143 H14E 112.8
C135 C144 C146 117.6(8)
C135 C144 H14F 121.2
C146 C144 H14F 121.2
C68 C145 C62 122.8(8)
C68 C145 H14G 118.6
C62 C145 H14G 118.6
C165 C146 C144 121.3(9)
C165 C146 H14H 119.3
C144 C146 H14H 119.3
C103 C147 C148 120.8(9)
C103 C147 H14I 119.6
C148 C147 H14I 119.6
C132 C148 C147 119.9(8)
C132 C148 H14J 120.0
C147 C148 H14J 120.0
C131 C149 C84 121.2(8)
C131 C149 H14K 119.4
C84 C149 H14K 119.4
C74 C150 C79 120.8(8)
C74 C150 H15A 119.6
C79 C150 H15A 119.6
C109 C151 C117 122.6(8)
C109 C151 H15B 118.7
C117 C151 H15B 118.7
O8 C152 C40 116.7(7)
O8 C152 C61 121.3(8)
C40 C152 C61 121.9(8)
C95 C153 C121 105.3(6)
C95 C153 C102 105.3(6)
C121 C153 C102 105.9(7)
C95 C153 H15C 113.2
C121 C153 H15C 113.2
C102 C153 H15C 113.2
O2 C154 H15D 109.5
O2 C154 H15E 109.5
H15D C154 H15E 109.5
O2 C154 H15F 109.5
H15D C154 H15F 109.5
H15E C154 H15F 109.5
C77 C155 C57 120.7(8)
C77 C155 H15G 119.6
C57 C155 H15G 119.6
C67 C157 C166 119.1(8)
C67 C157 H15H 120.4
C166 C157 H15H 120.4
C139 C159 C104 120.1(9)
C139 C159 H15I 119.9
C104 C159 H15I 119.9
C106 C161 C165 119.0(9)
C106 C161 H16A 120.5
C165 C161 H16A 120.5
C105 C162 C87 120.9(8)
C105 C162 H16B 119.5
C87 C162 H16B 119.5
O10 C163 H16C 109.5
O10 C163 H16D 109.5
H16C C163 H16D 109.5
O10 C163 H16E 109.5
H16C C163 H16E 109.5
H16D C163 H16E 109.5
O3 C164 H16F 109.5
O3 C164 H16G 109.5
H16F C164 H16G 109.5
O3 C164 H16H 109.5
H16F C164 H16H 109.5
H16G C164 H16H 109.5
C146 C165 C161 120.4(9)
C146 C165 H16I 119.8
C161 C165 H16I 119.8
C141 C166 C157 120.7(9)
C141 C166 H16J 119.6
C157 C166 H16J 119.6
O1 C167 H16K 109.5
O1 C167 H16L 109.5
H16K C167 H16L 109.5
O1 C167 H16M 109.5
H16K C167 H16M 109.5
H16L C167 H16M 109.5
Cl12 C4A Cl10 111.5(6)
Cl12 C4A Cl11 110.6(5)
Cl10 C4A Cl11 110.0(5)
Cl12 C4A H4AA 108.2
Cl10 C4A H4AA 108.2
Cl11 C4A H4AA 108.2
Cl4 C2A Cl6 111.5(7)
Cl4 C2A Cl5 111.3(6)
Cl6 C2A Cl5 110.6(6)
Cl4 C2A H2AA 107.7
Cl6 C2A H2AA 107.7
Cl5 C2A H2AA 107.7
C139 C172 C119 119.3(8)
C139 C172 H17A 120.4
C119 C172 H17A 120.4
C126 C173 C49 121.5(8)
C126 C173 H17B 119.2
C49 C173 H17B 119.2
Cl16 C6A Cl17 114.5(7)
Cl16 C6A Cl18 110.3(7)
Cl17 C6A Cl18 110.3(6)
Cl16 C6A H6AA 107.1
Cl17 C6A H6AA 107.1
Cl18 C6A H6AA 107.1
O12 C175 H17C 109.5
O12 C175 H17D 109.5
H17C C175 H17D 109.5
O12 C175 H17E 109.5
H17C C175 H17E 109.5
H17D C175 H17E 109.5
O4 C176 H17F 109.5
O4 C176 H17G 109.5
H17F C176 H17G 109.5
O4 C176 H17H 109.5
H17F C176 H17H 109.5
H17G C176 H17H 109.5
Cl2 C1A Cl1 112.3(6)
Cl2 C1A Cl3 111.0(6)
Cl1 C1A Cl3 111.6(7)
Cl2 C1A H1AA 107.2
Cl1 C1A H1AA 107.2
Cl3 C1A H1AA 107.2
O9 C180 H18A 109.5
O9 C180 H18B 109.5
H18A C180 H18B 109.5
O9 C180 H18C 109.5
H18A C180 H18C 109.5
H18B C180 H18C 109.5
Cl7 C3A Cl9 122.9(8)
Cl7 C3A Cl8 120.7(8)
Cl9 C3A Cl8 116.4(8)
Cl7 C3A H3A 90.0
Cl9 C3A H3A 90.0
Cl8 C3A H3A 90.0
Cl20 C7A Cl21 112.7(8)
Cl20 C7A Cl19 111.7(9)
Cl21 C7A Cl19 108.5(9)
Cl20 C7A H7AA 107.9
Cl21 C7A H7AA 107.9
Cl19 C7A H7AA 107.9
Cl13 C5A Cl15 120.8(10)
Cl13 C5A Cl14 119.7(10)
Cl15 C5A Cl14 118.2(8)
Cl13 C5A H5A 93.8
Cl15 C5A H5A 93.8
Cl14 C5A H5A 93.8
Cl23 C8A Cl22 112.1(10)
Cl23 C8A Cl24 110.9(8)
Cl22 C8A Cl24 110.6(8)
Cl23 C8A H8AA 107.7
Cl22 C8A H8AA 107.7
Cl24 C8A H8AA 107.7
Cl25 C9A Cl26 112.7(9)
Cl25 C9A Cl27 111.4(8)
Cl26 C9A Cl27 110.2(9)
Cl25 C9A H9AA 107.4
Cl26 C9A H9AA 107.4
Cl27 C9A H9AA 107.4
Cl30 C10A Cl28 118.9(9)
Cl30 C10A Cl29 92.7(11)
Cl28 C10A Cl29 91.7(16)
Cl30 C10A H10F 116.0
Cl28 C10A H10F 116.0
Cl29 C10A H10F 116.0

loop_
_geom_bond_atom_site_label_1
_geom_bond_atom_site_label_2
_geom_bond_distance
Cl15 C5A 1.677(16)
Cl9 C3A 1.680(13)
Cl12 C4A 1.735(9)
Cl6 C2A 1.745(11)
Cl8 C3A 1.716(13)
Cl14 C5A 1.696(15)
Cl11 C4A 1.778(10)
Cl5 C2A 1.757(11)
Cl3 C1A 1.754(11)
Cl18 C6A 1.784(12)
Cl10 C4A 1.746(11)
Cl2 C1A 1.731(11)
Cl4 C2A 1.741(12)
Cl7 C3A 1.620(14)
Cl13 C5A 1.647(14)
Cl17 C6A 1.704(11)
O1 C47 1.413(9)
O1 C167 1.448(10)
O2 C44 1.400(10)
O2 C154 1.464(10)
O3 C70 1.398(10)
O3 C164 1.437(10)
O4 C134 1.405(9)
O4 C176 1.438(10)
O5 C123 1.385(10)
O5 H5 0.8401
O6 C81 1.373(9)
O6 H6 0.8400
O7 C55 1.378(10)
O7 H7 0.8400
O8 C152 1.387(10)
O8 H8 0.8400
O9 C100 1.405(9)
O9 C180 1.436(10)
O10 C112 1.393(9)
O10 C163 1.450(10)
O11 C60 1.400(10)
O11 C136 1.452(11)
O12 C46 1.400(10)
O12 C175 1.437(10)
O13 C82 1.408(11)
O13 H13 0.8401
O14 C64 1.364(10)
O14 H14 0.8399
O15 C107 1.373(9)
O15 H15 0.8400
O16 C76 1.383(10)
O16 H16 0.8400
Cl1 C1A 1.743(11)
Cl21 C7A 1.758(16)
Cl16 C6A 1.694(12)
Cl20 C7A 1.692(17)
Cl19 C7A 1.769(16)
C40 C152 1.408(12)
C40 C55 1.408(12)
C40 C89 1.499(11)
C42 C65 1.376(11)
C42 C72 1.408(11)
C42 H42A 0.9500
C44 C51 1.379(11)
C44 C84 1.401(12)
C46 C79 1.392(11)
C46 C95 1.395(11)
C47 C69 1.399(11)
C47 C68 1.407(11)
C48 C126 1.529(11)
C48 C54 1.528(11)
C48 H48A 0.9900
C48 H48B 0.9900
C49 C127 1.388(11)
C49 C173 1.391(12)
C49 H49A 0.9500
C50 C76 1.381(11)
C50 C107 1.389(12)
C50 C94 1.516(11)
C51 C138 1.409(12)
C51 C129 1.524(11)
C52 C113 1.388(12)
C52 C54 1.398(11)
C52 H52A 0.9500
C53 C76 1.402(11)
C53 C59 1.409(12)
C53 C66 1.536(11)
C54 C64 1.394(11)
C55 C86 1.406(11)
C56 C123 1.393(12)
C56 C81 1.396(11)
C56 C101 1.539(12)
C57 C115 1.392(11)
C57 C155 1.403(12)
C57 H57A 0.9500
C59 C97 1.414(12)
C59 H59A 0.9500
C60 C102 1.402(11)
C60 C105 1.410(11)
C61 C98 1.366(11)
C61 C152 1.420(11)
C61 C85 1.518(11)
C62 C92 1.385(11)
C62 C145 1.396(12)
C62 H62A 0.9500
C63 C72 1.475(10)
C63 C68 1.529(11)
C63 H63A 0.9900
C63 H63B 0.9900
C64 C80 1.435(12)
C65 C123 1.419(12)
C65 C83 1.546(11)
C66 C109 1.520(11)
C66 H66A 0.9900
C66 H66B 0.9900
C67 C157 1.365(11)
C67 C78 1.404(11)
C67 C130 1.552(12)
C68 C145 1.372(12)
C69 C92 1.395(11)
C69 C129 1.544(10)
C70 C75 1.371(11)
C70 C99 1.400(12)
C72 C81 1.403(11)
C73 C84 1.512(11)
C73 C86 1.545(12)
C73 H73A 0.9900
C73 H73B 0.9900
C74 C150 1.401(12)
C74 C110 1.402(12)
C74 H74A 0.9500
C75 C93 1.414(11)
C75 C125 1.531(11)
C77 C134 1.390(11)
C77 C155 1.392(12)
C77 C83 1.527(12)
C78 C108 1.385(12)
C78 C137 1.524(11)
C79 C150 1.405(12)
C79 C90 1.520(11)
C80 C82 1.393(12)
C80 C120 1.473(11)
C82 C113 1.397(12)
C83 H83A 0.9900
C83 H83B 0.9900
C84 C149 1.412(12)
C85 C99 1.523(11)
C85 H85A 0.9900
C85 H85B 0.9900
C86 C98 1.388(12)
C87 C118 1.379(12)
C87 C162 1.414(13)
C87 H87A 0.9500
C88 C100 1.368(11)
C88 C116 1.409(12)
C88 C137 1.531(11)
C89 H89A 0.9800
C89 H89B 0.9800
C89 H89C 0.9800
C90 C113 1.552(11)
C90 H90A 0.9900
C90 H90B 0.9900
C91 C112 1.383(11)
C91 C127 1.416(12)
C91 C137 1.541(11)
C92 C140 1.525(11)
C93 C114 1.385(12)
C93 C143 1.519(11)
C94 H94A 0.9800
C94 H94B 0.9800
C94 H94C 0.9800
C95 C110 1.376(12)
C95 C153 1.535(11)
C96 C111 1.380(12)
C96 C132 1.390(12)
C96 H96A 0.9500
C97 C107 1.411(11)
C97 C142 1.496(12)
C98 H98A 0.9500
C99 C124 1.420(11)
C100 C109 1.411(12)
C101 H10A 0.9800
C101 H10B 0.9800
C101 H10C 0.9800
C102 C118 1.388(11)
C102 C153 1.537(11)
C103 C147 1.384(12)
C103 C111 1.423(12)
C103 C143 1.520(12)
C104 C121 1.369(12)
C104 C159 1.379(13)
C104 H10D 0.9500
C105 C162 1.405(12)
C105 C142 1.515(11)
C106 C161 1.369(12)
C106 C135 1.393(12)
C106 C140 1.531(12)
C108 C141 1.414(13)
C108 H10E 0.9500
C109 C151 1.385(12)
C110 C128 1.538(12)
C111 C125 1.536(11)
C112 C126 1.391(11)
C114 C124 1.397(12)
C114 H11A 0.9500
C115 C122 1.388(11)
C115 C143 1.531(11)
C116 C117 1.383(12)
C116 C130 1.529(11)
C117 C151 1.394(12)
C117 H11B 0.9500
C118 C128 1.509(11)
C119 C172 1.402(11)
C119 C121 1.421(11)
C119 C128 1.496(11)
C120 H12A 0.9800
C120 H12B 0.9800
C120 H12C 0.9800
C121 C153 1.537(12)
C122 C134 1.382(11)
C122 C125 1.529(11)
C124 H12D 0.9500
C125 H12E 1.0000
C126 C173 1.388(12)
C127 C130 1.520(11)
C128 H12F 1.0000
C129 C135 1.512(11)
C129 H12G 1.0000
C130 H13A 1.0000
C131 C138 1.371(12)
C131 C149 1.396(12)
C131 H13B 0.9500
C132 C148 1.361(12)
C132 H13C 0.9500
C135 C144 1.390(12)
C136 H13D 0.9800
C136 H13E 0.9800
C136 H13F 0.9800
C137 H13G 1.0000
C138 C140 1.557(12)
C139 C159 1.374(13)
C139 C172 1.389(12)
C139 H13H 0.9500
C140 H14A 1.0000
C141 C166 1.375(15)
C141 H14B 0.9500
C142 H14C 0.9900
C142 H14D 0.9900
C143 H14E 1.0000
C144 C146 1.412(14)
C144 H14F 0.9500
C145 H14G 0.9500
C146 C165 1.375(14)
C146 H14H 0.9500
C147 C148 1.411(13)
C147 H14I 0.9500
C148 H14J 0.9500
C149 H14K 0.9500
C150 H15A 0.9500
C151 H15B 0.9500
C153 H15C 1.0000
C154 H15D 0.9800
C154 H15E 0.9800
C154 H15F 0.9800
C155 H15G 0.9500
C157 C166 1.382(14)
C157 H15H 0.9500
C159 H15I 0.9500
C161 C165 1.378(14)
C161 H16A 0.9500
C162 H16B 0.9500
C163 H16C 0.9800
C163 H16D 0.9800
C163 H16E 0.9800
C164 H16F 0.9800
C164 H16G 0.9800
C164 H16H 0.9800
C165 H16I 0.9500
C166 H16J 0.9500
C167 H16K 0.9800
C167 H16L 0.9800
C167 H16M 0.9800
C4A H4AA 1.0000
C2A H2AA 1.0000
C172 H17A 0.9500
C173 H17B 0.9500
C6A H6AA 1.0000
C175 H17C 0.9800
C175 H17D 0.9800
C175 H17E 0.9800
C176 H17F 0.9800
C176 H17G 0.9800
C176 H17H 0.9800
C1A H1AA 1.0000
C180 H18A 0.9800
C180 H18B 0.9800
C180 H18C 0.9800
C3A H3A 1.0000
C7A H7AA 1.0000
C5A H5A 1.0000
Cl24 C8A 1.748(16)
Cl23 C8A 1.724(16)
Cl27 C9A 1.709(13)
Cl22 C8A 1.732(15)
Cl26 C9A 1.682(14)
Cl25 C9A 1.674(15)
Cl30 C10A 1.59(2)
C8A H8AA 1.0000
C9A H9AA 1.0000
Cl29 C10A 2.08(4)
Cl28 C10A 1.78(2)
C10A H10F 1.0000

loop_
_geom_torsion_atom_site_label_1
_geom_torsion_atom_site_label_2
_geom_torsion_atom_site_label_3
_geom_torsion_atom_site_label_4
_geom_torsion
C154 O2 C44 C51 92.6(9)
C154 O2 C44 C84 -91.7(9)
C175 O12 C46 C79 -103.3(8)
C175 O12 C46 C95 82.6(9)
C167 O1 C47 C69 -81.8(9)
C167 O1 C47 C68 102.3(8)
O2 C44 C51 C138 179.9(7)
C84 C44 C51 C138 4.3(13)
O2 C44 C51 C129 0.4(13)
C84 C44 C51 C129 -175.2(8)
C113 C52 C54 C64 0.8(11)
C113 C52 C54 C48 -178.5(7)
C126 C48 C54 C64 -88.8(9)
C126 C48 C54 C52 90.5(8)
C152 C40 C55 O7 -176.1(7)
C89 C40 C55 O7 -3.2(11)
C152 C40 C55 C86 4.9(11)
C89 C40 C55 C86 177.8(7)
C76 C53 C59 C97 -1.4(11)
C66 C53 C59 C97 175.3(7)
C136 O11 C60 C102 -89.8(9)
C136 O11 C60 C105 92.5(9)
C52 C54 C64 O14 179.5(7)
C48 C54 C64 O14 -1.2(12)
C52 C54 C64 C80 0.5(11)
C48 C54 C64 C80 179.8(7)
C72 C42 C65 C123 -0.9(12)
C72 C42 C65 C83 178.2(7)
C76 C53 C66 C109 87.3(9)
C59 C53 C66 C109 -89.1(9)
C69 C47 C68 C145 -1.4(12)
O1 C47 C68 C145 174.5(7)
C69 C47 C68 C63 -172.8(7)
O1 C47 C68 C63 3.2(11)
C72 C63 C68 C145 -81.7(9)
C72 C63 C68 C47 89.6(10)
C68 C47 C69 C92 -0.3(12)
O1 C47 C69 C92 -176.2(7)
C68 C47 C69 C129 177.6(7)
O1 C47 C69 C129 1.7(12)
C164 O3 C70 C75 -80.3(9)
C164 O3 C70 C99 101.8(9)
C65 C42 C72 C81 1.1(11)
C65 C42 C72 C63 -177.5(7)
C68 C63 C72 C81 -89.9(9)
C68 C63 C72 C42 88.6(9)
O3 C70 C75 C93 180.0(7)
C99 C70 C75 C93 -2.1(13)
O3 C70 C75 C125 1.2(13)
C99 C70 C75 C125 179.1(8)
C107 C50 C76 O16 -179.6(7)
C94 C50 C76 O16 -1.1(11)
C107 C50 C76 C53 -0.6(11)
C94 C50 C76 C53 178.0(7)
C59 C53 C76 C50 2.1(11)
C66 C53 C76 C50 -174.3(7)
C59 C53 C76 O16 -178.9(6)
C66 C53 C76 O16 4.7(11)
C157 C67 C78 C108 4.7(12)
C130 C67 C78 C108 -175.6(7)
C157 C67 C78 C137 -176.7(7)
C130 C67 C78 C137 3.0(9)
C95 C46 C79 C150 -0.8(12)
O12 C46 C79 C150 -174.9(7)
C95 C46 C79 C90 175.7(7)
O12 C46 C79 C90 1.6(12)
O14 C64 C80 C82 -179.3(7)
C54 C64 C80 C82 -0.3(12)
O14 C64 C80 C120 4.7(11)
C54 C64 C80 C120 -176.2(8)
C123 C56 C81 O6 -180.0(7)
C101 C56 C81 O6 5.3(11)
C123 C56 C81 C72 -1.9(12)
C101 C56 C81 C72 -176.7(7)
C42 C72 C81 O6 178.3(7)
C63 C72 C81 O6 -3.2(11)
C42 C72 C81 C56 0.3(11)
C63 C72 C81 C56 178.8(7)
C64 C80 C82 C113 -1.3(12)
C120 C80 C82 C113 174.4(8)
C64 C80 C82 O13 -179.5(7)
C120 C80 C82 O13 -3.7(12)
C134 C77 C83 C65 -91.3(10)
C155 C77 C83 C65 87.4(9)
C42 C65 C83 C77 -91.0(9)
C123 C65 C83 C77 88.1(9)
C51 C44 C84 C149 -2.9(13)
O2 C44 C84 C149 -178.5(7)
C51 C44 C84 C73 176.5(8)
O2 C44 C84 C73 0.9(12)
C86 C73 C84 C44 -96.6(10)
C86 C73 C84 C149 82.8(9)
C98 C61 C85 C99 87.5(9)
C152 C61 C85 C99 -87.2(9)
O7 C55 C86 C98 179.1(7)
C40 C55 C86 C98 -2.1(11)
O7 C55 C86 C73 -0.2(12)
C40 C55 C86 C73 178.6(7)
C84 C73 C86 C98 -95.0(9)
C84 C73 C86 C55 84.2(9)
C46 C79 C90 C113 -94.7(9)
C150 C79 C90 C113 81.8(9)
C145 C62 C92 C69 0.7(12)
C145 C62 C92 C140 -177.6(8)
C47 C69 C92 C62 0.7(13)
C129 C69 C92 C62 -177.5(7)
C47 C69 C92 C140 179.1(7)
C129 C69 C92 C140 1.0(10)
C70 C75 C93 C114 2.2(12)
C125 C75 C93 C114 -178.9(7)
C70 C75 C93 C143 -178.7(7)
C125 C75 C93 C143 0.3(9)
C79 C46 C95 C110 3.3(12)
O12 C46 C95 C110 177.2(7)
C79 C46 C95 C153 -177.4(7)
O12 C46 C95 C153 -3.4(12)
C53 C59 C97 C107 -0.8(11)
C53 C59 C97 C142 -177.6(7)
C152 C61 C98 C86 1.3(12)
C85 C61 C98 C86 -173.5(7)
C55 C86 C98 C61 -1.2(12)
C73 C86 C98 C61 178.1(7)
C75 C70 C99 C124 0.2(12)
O3 C70 C99 C124 178.1(7)
C75 C70 C99 C85 -173.7(8)
O3 C70 C99 C85 4.1(12)
C61 C85 C99 C70 89.7(10)
C61 C85 C99 C124 -84.0(9)
C116 C88 C100 O9 -178.4(7)
C137 C88 C100 O9 -0.8(12)
C116 C88 C100 C109 5.2(12)
C137 C88 C100 C109 -177.2(7)
C180 O9 C100 C88 80.7(9)
C180 O9 C100 C109 -102.8(8)
O11 C60 C102 C118 -177.9(7)
C105 C60 C102 C118 -0.3(12)
O11 C60 C102 C153 -3.5(13)
C105 C60 C102 C153 174.2(8)
O11 C60 C105 C162 178.5(7)
C102 C60 C105 C162 0.8(12)
O11 C60 C105 C142 2.6(12)
C102 C60 C105 C142 -175.1(7)
C76 C50 C107 O15 178.1(7)
C94 C50 C107 O15 -0.5(10)
C76 C50 C107 C97 -1.9(11)
C94 C50 C107 C97 179.5(7)
C59 C97 C107 O15 -177.4(6)
C142 C97 C107 O15 -0.8(12)
C59 C97 C107 C50 2.5(11)
C142 C97 C107 C50 179.1(7)
C67 C78 C108 C141 -2.2(11)
C137 C78 C108 C141 179.5(7)
C88 C100 C109 C151 -3.8(12)
O9 C100 C109 C151 179.8(7)
C88 C100 C109 C66 175.7(7)
O9 C100 C109 C66 -0.8(11)
C53 C66 C109 C151 88.0(9)
C53 C66 C109 C100 -91.4(9)
C46 C95 C110 C74 -4.7(12)
C153 C95 C110 C74 175.9(7)
C46 C95 C110 C128 -179.6(7)
C153 C95 C110 C128 0.9(10)
C150 C74 C110 C95 3.5(12)
C150 C74 C110 C128 177.9(8)
C132 C96 C111 C103 1.0(12)
C132 C96 C111 C125 179.4(8)
C147 C103 C111 C96 -2.0(12)
C143 C103 C111 C96 176.1(7)
C147 C103 C111 C125 179.3(7)
C143 C103 C111 C125 -2.5(9)
C127 C91 C112 C126 -0.8(12)
C137 C91 C112 C126 175.4(8)
C127 C91 C112 O10 -178.4(7)
C137 C91 C112 O10 -2.2(13)
C163 O10 C112 C91 -92.9(9)
C163 O10 C112 C126 89.5(9)
C54 C52 C113 C82 -2.3(12)
C54 C52 C113 C90 177.6(7)
C80 C82 C113 C52 2.5(12)
O13 C82 C113 C52 -179.4(7)
C80 C82 C113 C90 -177.4(7)
O13 C82 C113 C90 0.7(11)
C79 C90 C113 C52 -89.0(9)
C79 C90 C113 C82 90.9(9)
C75 C93 C114 C124 -0.3(13)
C143 C93 C114 C124 -179.4(8)
C155 C57 C115 C122 -1.7(12)
C155 C57 C115 C143 175.6(8)
C100 C88 C116 C117 -3.9(13)
C137 C88 C116 C117 178.2(8)
C100 C88 C116 C130 177.3(7)
C137 C88 C116 C130 -0.6(10)
C88 C116 C117 C151 1.4(13)
C130 C116 C117 C151 -179.9(8)
C162 C87 C118 C102 1.5(13)
C162 C87 C118 C128 -177.4(8)
C60 C102 C118 C87 -0.9(12)
C153 C102 C118 C87 -176.0(7)
C60 C102 C118 C128 178.1(7)
C153 C102 C118 C128 3.0(10)
C159 C104 C121 C119 -1.4(13)
C159 C104 C121 C153 -177.8(8)
C172 C119 C121 C104 2.6(12)
C128 C119 C121 C104 -178.6(7)
C172 C119 C121 C153 179.6(7)
C128 C119 C121 C153 -1.6(10)
C57 C115 C122 C134 0.6(12)
C143 C115 C122 C134 -177.1(7)
C57 C115 C122 C125 178.8(7)
C143 C115 C122 C125 1.1(10)
C81 C56 C123 O5 -179.2(7)
C101 C56 C123 O5 -4.3(11)
C81 C56 C123 C65 2.2(12)
C101 C56 C123 C65 177.0(7)
C42 C65 C123 O5 -179.4(7)
C83 C65 C123 O5 1.5(11)
C42 C65 C123 C56 -0.8(12)
C83 C65 C123 C56 -179.9(7)
C93 C114 C124 C99 -1.6(13)
C70 C99 C124 C114 1.7(12)
C85 C99 C124 C114 175.6(8)
C134 C122 C125 C75 121.4(9)
C115 C122 C125 C75 -56.6(9)
C134 C122 C125 C111 -127.7(8)
C115 C122 C125 C111 54.3(9)
C70 C75 C125 C122 -126.0(9)
C93 C75 C125 C122 55.2(8)
C70 C75 C125 C111 121.2(9)
C93 C75 C125 C111 -57.7(8)
C96 C111 C125 C122 128.6(8)
C103 C111 C125 C122 -52.9(8)
C96 C111 C125 C75 -119.6(9)
C103 C111 C125 C75 58.9(8)
C91 C112 C126 C173 2.7(12)
O10 C112 C126 C173 -179.7(7)
C91 C112 C126 C48 -177.0(7)
O10 C112 C126 C48 0.6(12)
C54 C48 C126 C173 -90.2(9)
C54 C48 C126 C112 89.5(9)
C173 C49 C127 C91 2.3(13)
C173 C49 C127 C130 -178.1(8)
C112 C91 C127 C49 -1.8(12)
C137 C91 C127 C49 -178.5(8)
C112 C91 C127 C130 178.5(7)
C137 C91 C127 C130 1.9(10)
C172 C119 C128 C118 125.2(9)
C121 C119 C128 C118 -53.5(9)
C172 C119 C128 C110 -124.0(9)
C121 C119 C128 C110 57.4(9)
C87 C118 C128 C119 -128.3(9)
C102 C118 C128 C119 52.7(9)
C87 C118 C128 C110 121.3(9)
C102 C118 C128 C110 -57.7(9)
C95 C110 C128 C119 -57.8(9)
C74 C110 C128 C119 127.6(8)
C95 C110 C128 C118 56.0(9)
C74 C110 C128 C118 -118.7(8)
C44 C51 C129 C135 -124.8(9)
C138 C51 C129 C135 55.7(9)
C44 C51 C129 C69 124.6(9)
C138 C51 C129 C69 -54.8(9)
C92 C69 C129 C135 -55.8(9)
C47 C69 C129 C135 126.2(9)
C92 C69 C129 C51 56.0(9)
C47 C69 C129 C51 -122.0(9)
C49 C127 C130 C116 122.6(9)
C91 C127 C130 C116 -57.8(9)
C49 C127 C130 C67 -125.2(9)
C91 C127 C130 C67 54.4(9)
C117 C116 C130 C127 -121.5(10)
C88 C116 C130 C127 57.2(9)
C117 C116 C130 C67 125.9(9)
C88 C116 C130 C67 -55.4(9)
C157 C67 C130 C127 122.1(8)
C78 C67 C130 C127 -57.6(8)
C157 C67 C130 C116 -126.0(8)
C78 C67 C130 C116 54.3(9)
C111 C96 C132 C148 1.8(13)
C115 C122 C134 C77 1.7(12)
C125 C122 C134 C77 -176.3(7)
C115 C122 C134 O4 178.3(7)
C125 C122 C134 O4 0.3(12)
C155 C77 C134 C122 -2.7(12)
C83 C77 C134 C122 175.9(7)
C155 C77 C134 O4 -179.3(7)
C83 C77 C134 O4 -0.7(11)
C176 O4 C134 C122 91.3(9)
C176 O4 C134 C77 -92.0(9)
C161 C106 C135 C144 0.8(12)
C140 C106 C135 C144 178.0(7)
C161 C106 C135 C129 -179.3(8)
C140 C106 C135 C129 -2.1(10)
C51 C129 C135 C144 125.8(9)
C69 C129 C135 C144 -124.0(9)
C51 C129 C135 C106 -54.1(9)
C69 C129 C135 C106 56.1(9)
C108 C78 C137 C88 120.3(8)
C67 C78 C137 C88 -58.2(8)
C108 C78 C137 C91 -128.5(8)
C67 C78 C137 C91 53.0(8)
C100 C88 C137 C78 -120.7(8)
C116 C88 C137 C78 57.1(9)
C100 C88 C137 C91 127.5(8)
C116 C88 C137 C91 -54.7(9)
C112 C91 C137 C78 127.5(9)
C127 C91 C137 C78 -56.1(9)
C112 C91 C137 C88 -122.4(9)
C127 C91 C137 C88 54.0(9)
C149 C131 C138 C51 -0.5(13)
C149 C131 C138 C140 177.7(8)
C44 C51 C138 C131 -2.5(13)
C129 C51 C138 C131 177.0(8)
C44 C51 C138 C140 179.0(7)
C129 C51 C138 C140 -1.5(10)
C62 C92 C140 C106 -128.1(9)
C69 C92 C140 C106 53.6(9)
C62 C92 C140 C138 120.9(9)
C69 C92 C140 C138 -57.4(9)
C161 C106 C140 C92 123.5(8)
C135 C106 C140 C92 -53.6(9)
C161 C106 C140 C138 -126.9(9)
C135 C106 C140 C138 56.0(9)
C131 C138 C140 C92 -120.3(9)
C51 C138 C140 C92 58.1(9)
C131 C138 C140 C106 128.1(9)
C51 C138 C140 C106 -53.5(9)
C78 C108 C141 C166 -1.1(13)
C107 C97 C142 C105 -85.6(9)
C59 C97 C142 C105 90.8(9)
C162 C105 C142 C97 -82.7(9)
C60 C105 C142 C97 93.1(9)
C147 C103 C143 C93 122.9(9)
C111 C103 C143 C93 -55.0(8)
C147 C103 C143 C115 -124.6(9)
C111 C103 C143 C115 57.6(9)
C114 C93 C143 C103 -124.4(9)
C75 C93 C143 C103 56.5(8)
C114 C93 C143 C115 123.2(9)
C75 C93 C143 C115 -55.8(9)
C122 C115 C143 C103 -56.9(9)
C57 C115 C143 C103 125.6(9)
C122 C115 C143 C93 55.0(9)
C57 C115 C143 C93 -122.5(9)
C106 C135 C144 C146 -0.6(12)
C129 C135 C144 C146 179.5(8)
C47 C68 C145 C62 2.9(13)
C63 C68 C145 C62 174.6(8)
C92 C62 C145 C68 -2.5(13)
C135 C144 C146 C165 0.6(13)
C111 C103 C147 C148 0.3(12)
C143 C103 C147 C148 -177.5(8)
C96 C132 C148 C147 -3.5(13)
C103 C147 C148 C132 2.5(13)
C138 C131 C149 C84 2.0(13)
C44 C84 C149 C131 -0.3(13)
C73 C84 C149 C131 -179.8(8)
C110 C74 C150 C79 -1.0(13)
C46 C79 C150 C74 -0.3(13)
C90 C79 C150 C74 -177.0(8)
C100 C109 C151 C117 1.3(13)
C66 C109 C151 C117 -178.2(8)
C116 C117 C151 C109 -0.2(13)
C55 C40 C152 O8 178.8(7)
C89 C40 C152 O8 5.8(11)
C55 C40 C152 C61 -4.8(11)
C89 C40 C152 C61 -177.8(7)
C98 C61 C152 O8 178.0(7)
C85 C61 C152 O8 -7.3(11)
C98 C61 C152 C40 1.8(11)
C85 C61 C152 C40 176.5(7)
C110 C95 C153 C121 55.9(8)
C46 C95 C153 C121 -123.5(8)
C110 C95 C153 C102 -55.7(9)
C46 C95 C153 C102 124.9(8)
C104 C121 C153 C95 121.2(9)
C119 C121 C153 C95 -55.6(8)
C104 C121 C153 C102 -127.6(9)
C119 C121 C153 C102 55.7(9)
C118 C102 C153 C95 54.1(9)
C60 C102 C153 C95 -120.8(8)
C118 C102 C153 C121 -57.2(9)
C60 C102 C153 C121 128.0(8)
C134 C77 C155 C57 1.6(12)
C83 C77 C155 C57 -177.1(7)
C115 C57 C155 C77 0.6(12)
C78 C67 C157 C166 -3.8(12)
C130 C67 C157 C166 176.5(8)
C172 C139 C159 C104 -1.3(15)
C121 C104 C159 C139 0.7(14)
C135 C106 C161 C165 -1.0(13)
C140 C106 C161 C165 -177.9(8)
C60 C105 C162 C87 -0.2(12)
C142 C105 C162 C87 175.7(8)
C118 C87 C162 C105 -1.0(13)
C144 C146 C165 C161 -0.9(15)
C106 C161 C165 C146 1.1(14)
C108 C141 C166 C157 2.0(14)
C67 C157 C166 C141 0.5(13)
C159 C139 C172 C119 2.6(14)
C121 C119 C172 C139 -3.2(12)
C128 C119 C172 C139 178.2(8)
C112 C126 C173 C49 -2.2(13)
C48 C126 C173 C49 177.5(8)
C127 C49 C173 C126 -0.3(13)
